data_7230262
loop_
_publ_author_name
'Jin, Jun-Ling'
'Shen, Yang-Lin'
'Xie, Yun-Peng'
'Lu, Xing'

_publ_section_title
;
 Silver ethynide clusters constructed with fluorinated \b-diketonate
 ligands
;
_journal_issue 14
_journal_name_full CrystEngComm
_journal_page_first 2036
_journal_paper_doi 10.1039/C8CE00243F
_journal_volume 20
_journal_year 2018
_chemical_formula_sum 'C88 H110 Ag19 F21 Mo O14'
_chemical_formula_weight 3936.22
_space_group_crystal_system orthorhombic
_space_group_IT_number 19
_space_group_name_Hall 'P 2ac 2ab'
_space_group_name_H-M_alt 'P 21 21 21'
_symmetry_space_group_name_Hall 'P 2ac 2ab'
_symmetry_space_group_name_H-M 'P 21 21 21'
_atom_sites_solution_hydrogens geom
_audit_creation_method SHELXL-2014/7
_audit_update_record
;
2017-11-07 deposited with the CCDC.
2018-03-05 downloaded from the CCDC.
;
_cell_angle_alpha 90
_cell_angle_beta 90
_cell_angle_gamma 90
_cell_formula_units_Z 4
_cell_length_a 14.7978(17)
_cell_length_b 25.140(3)
_cell_length_c 32.296(4)
_cell_measurement_reflns_used 9769
_cell_measurement_temperature 173(2)
_cell_measurement_theta_max 26.8701
_cell_measurement_theta_min 2.8740
_cell_volume 12015(2)
_computing_cell_refinement 'SAINT (Bruker, 2014)'
_computing_data_collection 'Apex2 (Bruker, 2014)'
_computing_data_reduction 'SAINT (Bruker, 2014)'
_computing_structure_refinement 'SHELXL-2014/7 (Sheldrick, 2014)'
_computing_structure_solution 'SHELXTL XT-2014/4 (Sheldrick, 2014)'
_diffrn_ambient_temperature 173(2)
_diffrn_measured_fraction_theta_full 0.992
_diffrn_measured_fraction_theta_max 0.992
_diffrn_measurement_device_type 'Bruker D8 Quest'
_diffrn_measurement_method \w
_diffrn_radiation_type MoK\a
_diffrn_radiation_wavelength 0.71073
_diffrn_reflns_av_R_equivalents 0.0408
_diffrn_reflns_av_unetI/netI 0.0384
_diffrn_reflns_Laue_measured_fraction_full 0.992
_diffrn_reflns_Laue_measured_fraction_max 0.992
_diffrn_reflns_limit_h_max 16
_diffrn_reflns_limit_h_min -16
_diffrn_reflns_limit_k_max 27
_diffrn_reflns_limit_k_min -27
_diffrn_reflns_limit_l_max 35
_diffrn_reflns_limit_l_min -24
_diffrn_reflns_number 65305
_diffrn_reflns_point_group_measured_fraction_full 0.994
_diffrn_reflns_point_group_measured_fraction_max 0.994
_diffrn_reflns_theta_full 23.255
_diffrn_reflns_theta_max 23.255
_diffrn_reflns_theta_min 2.864
_diffrn_source 'fine-focus sealed tube'
_exptl_absorpt_coefficient_mu 3.198
_exptl_absorpt_correction_type multi-scan
_exptl_absorpt_process_details SADABS
_exptl_crystal_colour colorless
_exptl_crystal_density_diffrn 2.176
_exptl_crystal_description block
_exptl_crystal_F_000 7496
_exptl_crystal_size_max 0.278
_exptl_crystal_size_mid 0.206
_exptl_crystal_size_min 0.137
_exptl_transmission_factor_max 0.7455
_exptl_transmission_factor_min 0.5868
_refine_diff_density_max 2.920
_refine_diff_density_min -1.686
_refine_diff_density_rms 0.310
_refine_ls_abs_structure_details
;
 Refined as an inversion twin.
;
_refine_ls_abs_structure_Flack 0.53(15)
_refine_ls_extinction_method none
_refine_ls_goodness_of_fit_ref 1.114
_refine_ls_hydrogen_treatment constr
_refine_ls_matrix_type full
_refine_ls_number_parameters 1348
_refine_ls_number_reflns 17133
_refine_ls_number_restraints 1613
_refine_ls_restrained_S_all 1.089
_refine_ls_R_factor_all 0.0964
_refine_ls_R_factor_gt 0.0927
_refine_ls_shift/su_max 0.012
_refine_ls_shift/su_mean 0.000
_refine_ls_structure_factor_coef Fsqd
_refine_ls_weighting_details 'w=1/[\s^2^(Fo^2^)+(0.0325P)^2^+819.4069P] where P=(Fo^2^+2Fc^2^)/3'
_refine_ls_weighting_scheme calc
_refine_ls_wR_factor_gt 0.2172
_refine_ls_wR_factor_ref 0.2198
_reflns_Friedel_coverage 0.838
_reflns_Friedel_fraction_full 0.997
_reflns_Friedel_fraction_max 0.997
_reflns_number_gt 16432
_reflns_number_total 17133
_reflns_threshold_expression 'I > 2\s(I)'
_cod_data_source_file c8ce00243f2.cif
_cod_data_source_block Complex5
_cod_depositor_comments
;
The following automatic conversions were performed:

'_exptl_absorpt_correction_type' value 'Multi-scan' changed to
'multi-scan' according to
/home/data/users/saulius/crontab/automatic-downloads/rss-feeds/RSC/lib/dictionaries/cif_core.dic
dictionary named 'cif_core.dic' version 2.4.2 from 2011-04-26.

Automatic conversion script
Id: cif_fix_values 4973 2017-02-22 13:04:09Z antanas 

 Adding full bibliography for 7230255--7230262.cif.
;
_cod_database_code 7230262
_shelx_shelxl_version_number 2014/7
_shelx_space_group_comment
;
The symmetry employed for this shelxl refinement is uniquely defined
by the following loop, which should always be used as a source of
symmetry information in preference to the above space-group names.
They are only intended as comments.
;
_shelx_estimated_absorpt_t_min 0.470
_shelx_estimated_absorpt_t_max 0.668

loop_
_space_group_symop_operation_xyz
'x, y, z'
'-x+1/2, -y, z+1/2'
'-x, y+1/2, -z+1/2'
'x+1/2, -y+1/2, -z'

loop_
_atom_site_label
_atom_site_type_symbol
_atom_site_fract_x
_atom_site_fract_y
_atom_site_fract_z
_atom_site_U_iso_or_equiv
_atom_site_adp_type
_atom_site_occupancy
_atom_site_site_symmetry_order
_atom_site_calc_flag
_atom_site_refinement_flags_posn
_atom_site_refinement_flags_adp
_atom_site_refinement_flags_occupancy
_atom_site_disorder_assembly
_atom_site_disorder_group
Ag1A Ag 0.4728(2) 0.44354(17) 0.38377(11) 0.0329(10) Uani 0.881(11) 1 d . U P A 1
Ag1B Ag 0.491(2) 0.4130(19) 0.3819(9) 0.046(3) Uani 0.119(11) 1 d . U P A 2
Ag2A Ag 0.4813(2) 0.5707(2) 0.38359(11) 0.0352(11) Uani 0.880(13) 1 d . U P A 1
Ag2B Ag 0.4765(17) 0.540(2) 0.3826(9) 0.040(4) Uani 0.120(13) 1 d . U P A 2
Ag3A Ag 0.4664(2) 0.51411(14) 0.46207(9) 0.0367(9) Uani 0.902(8) 1 d . U P A 1
Ag3B Ag 0.475(2) 0.4679(15) 0.4600(9) 0.044(4) Uani 0.098(8) 1 d . U P A 2
Ag4A Ag 0.6121(3) 0.43723(15) 0.50862(12) 0.0495(12) Uani 0.877(8) 1 d . U P A 1
Ag4B Ag 0.6657(19) 0.4632(12) 0.5142(7) 0.043(4) Uani 0.123(8) 1 d . U P A 2
Ag5A Ag 0.623(2) 0.579(2) 0.5131(10) 0.045(5) Uani 0.112(15) 1 d . U P A 1
Ag5B Ag 0.6510(3) 0.5503(2) 0.51376(12) 0.0449(15) Uani 0.888(15) 1 d . U P A 2
Ag6A Ag 0.848(3) 0.606(3) 0.4873(13) 0.045(8) Uani 0.081(15) 1 d . U P A 1
Ag6B Ag 0.8600(2) 0.5773(2) 0.48045(12) 0.0391(11) Uani 0.919(15) 1 d . U P A 2
Ag7A Ag 0.8330(2) 0.40637(14) 0.48421(11) 0.0448(10) Uani 0.922(7) 1 d . U P A 1
Ag7B Ag 0.883(3) 0.4379(17) 0.4809(11) 0.040(4) Uani 0.078(7) 1 d . U P A 2
Ag8 Ag 0.9355(2) 0.43179(12) 0.36495(9) 0.0430(7) Uani 1 1 d . U . . .
Ag9 Ag 0.7000(2) 0.32851(12) 0.46147(11) 0.0505(8) Uani 1 1 d . U . . .
Ag10 Ag 0.8268(2) 0.34757(14) 0.39658(11) 0.0546(9) Uani 1 1 d . U . . .
Ag11 Ag 0.6281(2) 0.42781(14) 0.32545(10) 0.0540(9) Uani 1 1 d . U . . .
Ag12 Ag 0.95150(19) 0.48726(11) 0.44070(8) 0.0344(6) Uani 1 1 d . U . . .
Ag13 Ag 0.81074(17) 0.48870(13) 0.30037(8) 0.0398(7) Uani 1 1 d . U . . .
Ag14 Ag 0.9439(2) 0.54146(11) 0.36301(9) 0.0375(6) Uani 1 1 d . U . . .
Ag15 Ag 0.64540(19) 0.56416(13) 0.32307(9) 0.0403(7) Uani 1 1 d . U . . .
Ag16 Ag 0.6199(3) 0.33175(18) 0.37962(15) 0.0829(13) Uani 1 1 d . U . . .
Ag17 Ag 0.8524(2) 0.63222(13) 0.39556(11) 0.0513(8) Uani 1 1 d . U . . .
Ag18 Ag 0.7349(2) 0.65923(12) 0.46396(10) 0.0460(7) Uani 1 1 d . U . . .
Ag19 Ag 0.6556(2) 0.65447(15) 0.37911(11) 0.0589(9) Uani 1 1 d . U . . .
Mo Mo 0.71719(18) 0.49366(12) 0.41089(8) 0.0243(6) Uani 1 1 d . U . . .
F1 F 1.093(3) 0.7208(15) 0.3193(13) 0.149(15) Uani 1 1 d D U . . .
F2 F 1.1485(19) 0.6464(15) 0.3031(12) 0.130(14) Uani 1 1 d D U . . .
F3 F 1.0871(19) 0.6941(14) 0.2574(10) 0.110(12) Uani 1 1 d D U . . .
F4 F 0.787(2) 0.6830(12) 0.2221(9) 0.077(8) Uani 1 1 d . U . . .
F5 F 0.755(2) 0.6033(12) 0.2264(10) 0.088(9) Uani 1 1 d . U . . .
F6 F 0.6830(19) 0.6605(18) 0.2605(9) 0.107(12) Uani 1 1 d . U . . .
F7 F 1.122(3) 0.334(2) 0.3052(18) 0.156(16) Uani 1 1 d . U . . .
F8 F 1.077(4) 0.2560(18) 0.3192(16) 0.170(19) Uani 1 1 d . U . . .
F9 F 1.075(3) 0.285(2) 0.2616(13) 0.142(14) Uani 1 1 d . U . . .
F10 F 0.738(3) 0.3793(14) 0.2313(12) 0.097(10) Uani 1 1 d . U . . .
F11 F 0.772(3) 0.3017(15) 0.2227(11) 0.118(14) Uani 1 1 d . U . . .
F12 F 0.672(3) 0.328(2) 0.2640(14) 0.133(13) Uani 1 1 d . U . . .
F13 F 0.358(3) 0.2850(14) 0.4522(17) 0.19(2) Uani 1 1 d D U . . .
F14 F 0.367(4) 0.3427(19) 0.5101(12) 0.186(19) Uani 1 1 d D U . . .
F15 F 0.326(3) 0.3764(16) 0.4445(14) 0.166(19) Uani 1 1 d D U . . .
F16A F 1.082(3) 0.531(3) 0.579(2) 0.12(2) Uani 0.54(5) 1 d D U P B 1
F17A F 0.947(4) 0.522(3) 0.6048(19) 0.12(2) Uani 0.54(5) 1 d D U P B 1
F18A F 1.036(5) 0.453(2) 0.5993(19) 0.12(2) Uani 0.54(5) 1 d D U P B 1
F16B F 1.093(3) 0.478(3) 0.583(2) 0.100(19) Uani 0.46(5) 1 d D U P B 2
F17B F 1.016(6) 0.552(2) 0.585(2) 0.12(2) Uani 0.46(5) 1 d D U P B 2
F18B F 0.964(5) 0.481(4) 0.6148(16) 0.11(2) Uani 0.46(5) 1 d D U P B 2
F19 F 0.427(3) 0.674(2) 0.5175(14) 0.155(15) Uani 1 1 d . U . . .
F20 F 0.416(2) 0.7209(12) 0.4600(15) 0.119(12) Uani 1 1 d . U . . .
F21 F 0.379(2) 0.6414(13) 0.4623(12) 0.098(11) Uani 1 1 d . U . . .
O1 O 0.7639(15) 0.4969(10) 0.4618(6) 0.035(3) Uani 1 1 d . U . . .
O2 O 0.7604(17) 0.5519(10) 0.3835(8) 0.041(4) Uani 1 1 d . U . . .
O3 O 0.6003(14) 0.4990(10) 0.4129(7) 0.035(3) Uani 1 1 d . U . . .
O4 O 0.7418(16) 0.4371(10) 0.3851(8) 0.040(4) Uani 1 1 d . U . . .
O5 O 0.984(2) 0.6309(12) 0.3412(8) 0.057(6) Uani 1 1 d . U . . .
O6 O 0.8010(17) 0.6128(12) 0.3147(9) 0.049(7) Uani 1 1 d . U . . .
O7 O 0.5319(19) 0.3090(13) 0.4543(14) 0.087(7) Uani 1 1 d D U . . .
O8 O 0.512(2) 0.3943(12) 0.4557(9) 0.062(5) Uani 1 1 d D U . . .
O9 O 0.597(2) 0.6948(11) 0.4829(11) 0.065(6) Uani 1 1 d . U . . .
O10 O 0.5533(19) 0.6201(10) 0.4491(9) 0.049(5) Uani 1 1 d . U . . .
O11 O 0.791(3) 0.3662(14) 0.3168(9) 0.086(12) Uani 1 1 d . U . . .
O12 O 0.969(2) 0.3387(12) 0.3451(10) 0.062(6) Uani 1 1 d . U . . .
O13 O 0.913(3) 0.4402(17) 0.5414(9) 0.083(8) Uani 1 1 d . U . . .
O14 O 0.977(2) 0.5082(13) 0.5102(8) 0.065(6) Uani 1 1 d . U . . .
C1 C 0.724(3) 0.2836(18) 0.4072(15) 0.060(5) Uani 1 1 d . U . . .
C2 C 0.740(4) 0.2413(17) 0.3890(13) 0.064(9) Uani 1 1 d . U . . .
C3 C 0.757(4) 0.1912(18) 0.3696(14) 0.067(10) Uani 1 1 d . U . . .
C4 C 0.697(5) 0.1464(19) 0.388(2) 0.12(2) Uani 1 1 d . U . . .
H4A H 0.7098 0.1126 0.3745 0.180 Uiso 1 1 calc R U . . .
H4B H 0.7096 0.1430 0.4180 0.180 Uiso 1 1 calc R U . . .
H4C H 0.6328 0.1554 0.3845 0.180 Uiso 1 1 calc R U . . .
C5 C 0.853(5) 0.177(2) 0.376(2) 0.101(16) Uani 1 1 d . U . . .
H5A H 0.8651 0.1422 0.3631 0.151 Uiso 1 1 calc R U . . .
H5B H 0.8918 0.2039 0.3641 0.151 Uiso 1 1 calc R U . . .
H5C H 0.8648 0.1740 0.4060 0.151 Uiso 1 1 calc R U . . .
C6 C 0.746(6) 0.197(3) 0.3217(16) 0.12(2) Uani 1 1 d . U . . .
H6A H 0.7578 0.1630 0.3083 0.185 Uiso 1 1 calc R U . . .
H6B H 0.6848 0.2091 0.3152 0.185 Uiso 1 1 calc R U . . .
H6C H 0.7898 0.2237 0.3116 0.185 Uiso 1 1 calc R U . . .
C7 C 0.673(2) 0.4909(17) 0.2827(12) 0.044(4) Uani 1 1 d D U . . .
C8 C 0.602(2) 0.5003(17) 0.2664(11) 0.043(4) Uani 1 1 d D U . . .
C9 C 0.518(2) 0.4972(16) 0.2393(10) 0.072(8) Uani 1 1 d D U . . .
C10 C 0.433(2) 0.497(2) 0.2663(12) 0.089(15) Uani 1 1 d D U . . .
H10A H 0.3794 0.4953 0.2485 0.133 Uiso 1 1 calc R U . . .
H10B H 0.4342 0.4665 0.2849 0.133 Uiso 1 1 calc R U . . .
H10C H 0.4310 0.5301 0.2827 0.133 Uiso 1 1 calc R U . . .
C11 C 0.527(3) 0.5490(17) 0.2145(15) 0.087(14) Uani 1 1 d D U . . .
H11A H 0.4764 0.5523 0.1953 0.131 Uiso 1 1 calc R U . . .
H11B H 0.5277 0.5794 0.2335 0.131 Uiso 1 1 calc R U . . .
H11C H 0.5840 0.5483 0.1987 0.131 Uiso 1 1 calc R U . . .
C12 C 0.522(3) 0.4485(17) 0.2110(13) 0.072(8) Uani 1 1 d D U . . .
H12A H 0.4675 0.4472 0.1938 0.108 Uiso 1 1 calc R U . . .
H12B H 0.5754 0.4510 0.1931 0.108 Uiso 1 1 calc R U . . .
H12C H 0.5259 0.4162 0.2278 0.108 Uiso 1 1 calc R U . . .
C13 C 0.767(3) 0.7008(17) 0.4043(15) 0.052(5) Uani 1 1 d . U . . .
C14 C 0.770(3) 0.7393(18) 0.3869(15) 0.059(9) Uani 1 1 d . U . . .
C15 C 0.783(4) 0.7930(19) 0.3648(17) 0.073(10) Uani 1 1 d . U . . .
C16 C 0.876(5) 0.812(3) 0.370(2) 0.109(19) Uani 1 1 d . U . . .
H16A H 0.9179 0.7865 0.3578 0.163 Uiso 1 1 calc R U . . .
H16B H 0.8826 0.8467 0.3565 0.163 Uiso 1 1 calc R U . . .
H16C H 0.8889 0.8158 0.3998 0.163 Uiso 1 1 calc R U . . .
C17 C 0.716(5) 0.830(2) 0.3830(19) 0.094(16) Uani 1 1 d . U . . .
H17A H 0.6548 0.8164 0.3788 0.141 Uiso 1 1 calc R U . . .
H17B H 0.7276 0.8343 0.4127 0.141 Uiso 1 1 calc R U . . .
H17C H 0.7213 0.8652 0.3695 0.141 Uiso 1 1 calc R U . . .
C18 C 0.751(4) 0.785(2) 0.3211(16) 0.082(15) Uani 1 1 d . U . . .
H18A H 0.6886 0.7726 0.3213 0.122 Uiso 1 1 calc R U . . .
H18B H 0.7545 0.8193 0.3063 0.122 Uiso 1 1 calc R U . . .
H18C H 0.7898 0.7592 0.3073 0.122 Uiso 1 1 calc R U . . .
C19 C 0.517(3) 0.3761(17) 0.3439(14) 0.049(4) Uani 1 1 d . U . . .
C20 C 0.476(3) 0.3373(16) 0.3345(12) 0.054(7) Uani 1 1 d D U . . .
C21 C 0.423(2) 0.2945(14) 0.3185(12) 0.061(9) Uani 1 1 d D U . . .
C22 C 0.393(4) 0.308(2) 0.2739(13) 0.14(2) Uani 1 1 d D U . . .
H22A H 0.3564 0.2789 0.2628 0.207 Uiso 1 1 calc R U . . .
H22B H 0.3576 0.3409 0.2740 0.207 Uiso 1 1 calc R U . . .
H22C H 0.4469 0.3128 0.2565 0.207 Uiso 1 1 calc R U . . .
C23 C 0.338(3) 0.2868(16) 0.3447(18) 0.096(19) Uani 1 1 d D U . . .
H23A H 0.3017 0.2575 0.3333 0.144 Uiso 1 1 calc R U . . .
H23B H 0.3548 0.2785 0.3733 0.144 Uiso 1 1 calc R U . . .
H23C H 0.3017 0.3196 0.3443 0.144 Uiso 1 1 calc R U . . .
C24 C 0.475(4) 0.2424(14) 0.318(2) 0.14(2) Uani 1 1 d D U . . .
H24A H 0.4362 0.2141 0.3065 0.209 Uiso 1 1 calc R U . . .
H24B H 0.5283 0.2464 0.2999 0.209 Uiso 1 1 calc R U . . .
H24C H 0.4940 0.2331 0.3457 0.209 Uiso 1 1 calc R U . . .
C26 C 0.479(4) 0.351(2) 0.462(2) 0.077(7) Uani 1 1 d . U . . .
C27 C 0.3838(19) 0.3392(13) 0.4651(12) 0.092(10) Uani 1 1 d D U . . .
C31 C 0.547(3) 0.6241(15) 0.3409(12) 0.040(4) Uani 1 1 d . U . . .
C32 C 0.485(3) 0.6503(16) 0.3355(12) 0.041(7) Uani 1 1 d . U . . .
C33 C 0.412(3) 0.689(2) 0.3215(16) 0.064(10) Uani 1 1 d . U . . .
C34 C 0.335(3) 0.678(3) 0.3538(18) 0.085(15) Uani 1 1 d . U . . .
H34A H 0.3584 0.6850 0.3818 0.127 Uiso 1 1 calc R U . . .
H34B H 0.2843 0.7021 0.3482 0.127 Uiso 1 1 calc R U . . .
H34C H 0.3154 0.6413 0.3516 0.127 Uiso 1 1 calc R U . . .
C35 C 0.447(5) 0.745(2) 0.325(2) 0.104(19) Uani 1 1 d . U . . .
H35A H 0.4757 0.7497 0.3516 0.157 Uiso 1 1 calc R U . . .
H35B H 0.4909 0.7510 0.3026 0.157 Uiso 1 1 calc R U . . .
H35C H 0.3963 0.7696 0.3218 0.157 Uiso 1 1 calc R U . . .
C36 C 0.368(3) 0.678(3) 0.2822(18) 0.091(16) Uani 1 1 d . U . . .
H36A H 0.3467 0.6406 0.2821 0.137 Uiso 1 1 calc R U . . .
H36B H 0.3160 0.7014 0.2786 0.137 Uiso 1 1 calc R U . . .
H36C H 0.4106 0.6829 0.2594 0.137 Uiso 1 1 calc R U . . .
C37 C 0.966(3) 0.5723(15) 0.4255(11) 0.038(3) Uani 1 1 d . U . . .
C38 C 1.003(3) 0.6117(15) 0.4436(12) 0.041(5) Uani 1 1 d . U . . .
C39 C 1.058(3) 0.6514(19) 0.4585(14) 0.078(13) Uani 1 1 d D U . . .
C40 C 1.080(6) 0.644(4) 0.5046(17) 0.21(4) Uiso 1 1 d D U . . .
H40A H 1.1186 0.6725 0.5141 0.316 Uiso 1 1 calc R U . . .
H40B H 1.0232 0.6437 0.5205 0.316 Uiso 1 1 calc R U . . .
H40C H 1.1105 0.6095 0.5085 0.316 Uiso 1 1 calc R U . . .
C41 C 1.003(4) 0.704(2) 0.456(2) 0.12(2) Uiso 1 1 d D U . . .
H41A H 1.0404 0.7330 0.4664 0.174 Uiso 1 1 calc R U . . .
H41B H 0.9867 0.7105 0.4272 0.174 Uiso 1 1 calc R U . . .
H41C H 0.9487 0.7003 0.4729 0.174 Uiso 1 1 calc R U . . .
C42 C 1.147(4) 0.662(3) 0.436(2) 0.13(3) Uiso 1 1 d D U . . .
H42A H 1.1791 0.6908 0.4502 0.198 Uiso 1 1 calc R U . . .
H42B H 1.1843 0.6294 0.4373 0.198 Uiso 1 1 calc R U . . .
H42C H 1.1353 0.6713 0.4075 0.198 Uiso 1 1 calc R U . . .
C43 C 0.713(3) 0.3707(17) 0.5157(14) 0.052(4) Uani 1 1 d . U . . .
C44 C 0.707(3) 0.3817(17) 0.5542(13) 0.047(6) Uani 1 1 d . U . . .
C45 C 0.715(3) 0.3827(16) 0.5970(13) 0.074(10) Uani 1 1 d D U . . .
C46 C 0.722(4) 0.4395(18) 0.6137(16) 0.096(16) Uani 1 1 d D U . . .
H46A H 0.7271 0.4385 0.6440 0.144 Uiso 1 1 calc R U . . .
H46B H 0.7746 0.4571 0.6019 0.144 Uiso 1 1 calc R U . . .
H46C H 0.6669 0.4592 0.6061 0.144 Uiso 1 1 calc R U . . .
C47 C 0.798(4) 0.354(2) 0.6146(15) 0.12(2) Uani 1 1 d D U . . .
H47A H 0.7978 0.3571 0.6449 0.178 Uiso 1 1 calc R U . . .
H47B H 0.7965 0.3166 0.6066 0.178 Uiso 1 1 calc R U . . .
H47C H 0.8531 0.3707 0.6037 0.178 Uiso 1 1 calc R U . . .
C48 C 0.636(4) 0.358(2) 0.620(2) 0.15(3) Uani 1 1 d D U . . .
H48A H 0.6467 0.3604 0.6503 0.225 Uiso 1 1 calc R U . . .
H48B H 0.5801 0.3775 0.6136 0.225 Uiso 1 1 calc R U . . .
H48C H 0.6289 0.3207 0.6125 0.225 Uiso 1 1 calc R U . . .
C49 C 0.386(2) 0.5139(16) 0.4065(11) 0.041(4) Uani 1 1 d . U . . .
C50 C 0.319(2) 0.4940(18) 0.3886(12) 0.049(6) Uani 1 1 d . U . . .
C51 C 0.231(3) 0.486(3) 0.371(2) 0.092(8) Uani 1 1 d . U . . .
C52 C 0.191(3) 0.534(2) 0.351(2) 0.092(8) Uani 1 1 d . U . . .
H52A H 0.2361 0.5508 0.3327 0.138 Uiso 1 1 calc R U . . .
H52B H 0.1380 0.5241 0.3347 0.138 Uiso 1 1 calc R U . . .
H52C H 0.1732 0.5600 0.3724 0.138 Uiso 1 1 calc R U . . .
C53 C 0.242(3) 0.439(2) 0.338(2) 0.092(8) Uani 1 1 d . U . . .
H53A H 0.2797 0.4512 0.3147 0.138 Uiso 1 1 calc R U . . .
H53B H 0.2695 0.4082 0.3510 0.138 Uiso 1 1 calc R U . . .
H53C H 0.1818 0.4292 0.3270 0.138 Uiso 1 1 calc R U . . .
C54 C 0.174(3) 0.457(2) 0.399(2) 0.092(8) Uani 1 1 d . U . . .
H54A H 0.1145 0.4524 0.3864 0.138 Uiso 1 1 calc R U . . .
H54B H 0.2014 0.4224 0.4044 0.138 Uiso 1 1 calc R U . . .
H54C H 0.1683 0.4770 0.4249 0.138 Uiso 1 1 calc R U . . .
C55 C 0.534(2) 0.5073(16) 0.5236(11) 0.040(3) Uani 1 1 d . U . . .
C56 C 0.456(2) 0.5057(17) 0.5361(11) 0.043(6) Uani 1 1 d . U . . .
C57 C 0.363(3) 0.509(2) 0.5578(13) 0.062(9) Uani 1 1 d . U . . .
C58 C 0.302(4) 0.466(3) 0.535(2) 0.12(2) Uani 1 1 d . U . . .
H58A H 0.2980 0.4741 0.5056 0.184 Uiso 1 1 calc R U . . .
H58B H 0.3288 0.4302 0.5385 0.184 Uiso 1 1 calc R U . . .
H58C H 0.2413 0.4659 0.5473 0.184 Uiso 1 1 calc R U . . .
C59 C 0.375(4) 0.501(4) 0.6006(15) 0.12(2) Uani 1 1 d . U . . .
H59A H 0.4141 0.4703 0.6055 0.186 Uiso 1 1 calc R U . . .
H59B H 0.4034 0.5330 0.6125 0.186 Uiso 1 1 calc R U . . .
H59C H 0.3163 0.4954 0.6137 0.186 Uiso 1 1 calc R U . . .
C60 C 0.304(4) 0.556(3) 0.546(2) 0.13(2) Uani 1 1 d . U . . .
H60A H 0.2995 0.5576 0.5156 0.189 Uiso 1 1 calc R U . . .
H60B H 0.2436 0.5508 0.5576 0.189 Uiso 1 1 calc R U . . .
H60C H 0.3307 0.5885 0.5565 0.189 Uiso 1 1 calc R U . . .
C61 C 0.765(3) 0.6110(16) 0.5212(13) 0.044(4) Uani 1 1 d . U . . .
C62 C 0.736(2) 0.6177(15) 0.5553(12) 0.037(5) Uani 1 1 d . U . . .
C63 C 0.713(3) 0.6325(14) 0.6001(14) 0.065(10) Uani 1 1 d D U . . .
C64 C 0.609(3) 0.635(3) 0.603(2) 0.13(2) Uani 1 1 d D U . . .
H64A H 0.5845 0.5989 0.6001 0.194 Uiso 1 1 calc R U . . .
H64B H 0.5920 0.6491 0.6303 0.194 Uiso 1 1 calc R U . . .
H64C H 0.5856 0.6578 0.5813 0.194 Uiso 1 1 calc R U . . .
C65 C 0.753(5) 0.589(3) 0.6275(19) 0.16(3) Uani 1 1 d D U . . .
H65A H 0.7200 0.5554 0.6229 0.236 Uiso 1 1 calc R U . . .
H65B H 0.8167 0.5837 0.6203 0.236 Uiso 1 1 calc R U . . .
H65C H 0.7479 0.5991 0.6566 0.236 Uiso 1 1 calc R U . . .
C66 C 0.758(5) 0.686(2) 0.605(2) 0.16(3) Uani 1 1 d D U . . .
H66A H 0.8238 0.6812 0.6023 0.240 Uiso 1 1 calc R U . . .
H66B H 0.7370 0.7097 0.5828 0.240 Uiso 1 1 calc R U . . .
H66C H 0.7435 0.7009 0.6318 0.240 Uiso 1 1 calc R U . . .
C67 C 0.946(3) 0.3997(15) 0.4265(13) 0.045(4) Uani 1 1 d . U . . .
C68 C 0.979(3) 0.3632(15) 0.4469(15) 0.054(5) Uani 1 1 d . U . . .
C69 C 1.033(4) 0.3143(18) 0.4694(15) 0.095(14) Uani 1 1 d D U . . .
C70 C 1.133(4) 0.331(3) 0.469(3) 0.21(3) Uani 1 1 d D U . . .
H70A H 1.1412 0.3626 0.4859 0.315 Uiso 1 1 calc R U . . .
H70B H 1.1700 0.3017 0.4803 0.315 Uiso 1 1 calc R U . . .
H70C H 1.1520 0.3381 0.4405 0.315 Uiso 1 1 calc R U . . .
C71 C 1.014(6) 0.265(2) 0.444(2) 0.20(3) Uani 1 1 d D U . . .
H71A H 0.9497 0.2560 0.4451 0.294 Uiso 1 1 calc R U . . .
H71B H 1.0314 0.2710 0.4148 0.294 Uiso 1 1 calc R U . . .
H71C H 1.0494 0.2346 0.4546 0.294 Uiso 1 1 calc R U . . .
C72 C 0.995(5) 0.311(3) 0.5135(16) 0.16(3) Uani 1 1 d D U . . .
H72A H 1.0091 0.3435 0.5286 0.240 Uiso 1 1 calc R U . . .
H72B H 0.9293 0.3061 0.5122 0.240 Uiso 1 1 calc R U . . .
H72C H 1.0221 0.2803 0.5279 0.240 Uiso 1 1 calc R U . . .
C73 C 0.956(2) 0.4851(17) 0.3130(10) 0.041(4) Uani 1 1 d . U . . .
C74 C 0.975(2) 0.4830(16) 0.2744(11) 0.040(7) Uani 1 1 d . U . . .
C75 C 1.007(3) 0.484(2) 0.2318(14) 0.069(11) Uani 1 1 d . U . . .
C76 C 1.090(5) 0.527(3) 0.2307(17) 0.13(2) Uani 1 1 d . U . . .
H76A H 1.1142 0.5293 0.2025 0.192 Uiso 1 1 calc R U . . .
H76B H 1.0680 0.5621 0.2393 0.192 Uiso 1 1 calc R U . . .
H76C H 1.1380 0.5154 0.2496 0.192 Uiso 1 1 calc R U . . .
C77 C 0.953(6) 0.522(4) 0.2056(17) 0.15(3) Uani 1 1 d . U . . .
H77A H 0.9768 0.5221 0.1773 0.227 Uiso 1 1 calc R U . . .
H77B H 0.8897 0.5107 0.2053 0.227 Uiso 1 1 calc R U . . .
H77C H 0.9570 0.5581 0.2171 0.227 Uiso 1 1 calc R U . . .
C78 C 1.038(7) 0.431(3) 0.216(3) 0.17(3) Uani 1 1 d . U . . .
H78A H 1.0592 0.4343 0.1878 0.262 Uiso 1 1 calc R U . . .
H78B H 1.0874 0.4180 0.2340 0.262 Uiso 1 1 calc R U . . .
H78C H 0.9874 0.4059 0.2176 0.262 Uiso 1 1 calc R U . . .
C79 C 0.428(4) 0.6749(19) 0.4761(19) 0.075(9) Uani 1 1 d . U . . .
C80 C 0.536(3) 0.6628(14) 0.4668(17) 0.059(7) Uani 1 1 d . U . . .
C81 C 0.768(3) 0.648(2) 0.2478(14) 0.054(7) Uani 1 1 d . U . . .
C82 C 0.836(2) 0.6380(15) 0.2825(11) 0.037(6) Uani 1 1 d . U . . .
C83 C 0.920(3) 0.6598(15) 0.2772(11) 0.038(7) Uani 1 1 d . U . . .
H83 H 0.9318 0.6793 0.2526 0.046 Uiso 1 1 calc R U . . .
C84 C 0.991(3) 0.6544(16) 0.3078(14) 0.049(8) Uani 1 1 d . U . . .
C85 C 1.072(2) 0.6764(13) 0.2969(9) 0.084(10) Uani 1 1 d D U . . .
C86 C 0.750(4) 0.336(2) 0.2515(16) 0.066(8) Uani 1 1 d . U . . .
C87 C 0.810(3) 0.3419(19) 0.2852(12) 0.057(9) Uani 1 1 d . U . . .
C88 C 0.901(3) 0.3229(18) 0.2788(15) 0.056(8) Uani 1 1 d . U . . .
H88 H 0.9184 0.3112 0.2520 0.067 Uiso 1 1 calc R U . . .
C89 C 0.961(3) 0.3213(18) 0.3094(15) 0.058(8) Uani 1 1 d D U . . .
C90 C 1.059(3) 0.301(2) 0.300(2) 0.083(10) Uani 1 1 d D U . . .
C91 C 0.965(3) 0.483(2) 0.5390(14) 0.070(8) Uani 1 1 d . U . . .
C92 C 1.007(2) 0.4977(18) 0.5792(11) 0.082(10) Uani 1 1 d D U . . .

loop_
_atom_site_aniso_label
_atom_site_aniso_U_11
_atom_site_aniso_U_22
_atom_site_aniso_U_33
_atom_site_aniso_U_23
_atom_site_aniso_U_13
_atom_site_aniso_U_12
Ag1A 0.0272(16) 0.030(2) 0.0416(18) -0.0067(15) 0.0012(13) 0.0006(14)
Ag1B 0.034(8) 0.061(9) 0.044(8) -0.019(7) 0.002(6) -0.017(6)
Ag2A 0.0278(16) 0.033(3) 0.0450(19) 0.0069(16) 0.0030(14) -0.0027(15)
Ag2B 0.021(7) 0.059(8) 0.040(8) 0.005(8) -0.006(6) 0.001(7)
Ag3A 0.0282(16) 0.053(2) 0.0292(15) -0.0033(14) 0.0014(12) -0.0017(14)
Ag3B 0.031(8) 0.070(11) 0.029(8) 0.000(6) -0.007(6) -0.014(8)
Ag4A 0.052(2) 0.040(2) 0.056(2) -0.0031(17) 0.0018(18) 0.0028(18)
Ag4B 0.041(9) 0.060(7) 0.027(8) 0.000(7) -0.002(6) -0.001(7)
Ag5A 0.025(11) 0.048(11) 0.061(8) -0.004(8) -0.003(7) -0.001(10)
Ag5B 0.044(2) 0.046(3) 0.044(2) -0.0095(17) 0.0081(17) -0.012(2)
Ag6A 0.029(10) 0.07(3) 0.038(9) -0.019(11) -0.008(7) -0.001(11)
Ag6B 0.0370(18) 0.043(3) 0.0373(18) -0.0113(16) 0.0000(14) 0.0076(16)
Ag7A 0.047(2) 0.045(2) 0.0423(18) 0.0119(15) -0.0002(15) -0.0085(16)
Ag7B 0.038(13) 0.052(10) 0.031(8) 0.012(7) -0.007(7) -0.005(8)
Ag8 0.0531(18) 0.0412(16) 0.0346(15) -0.0022(13) 0.0029(14) 0.0094(14)
Ag9 0.062(2) 0.0374(17) 0.0524(19) 0.0060(14) 0.0123(16) -0.0050(15)
Ag10 0.061(2) 0.0477(19) 0.055(2) -0.0063(15) 0.0104(16) -0.0082(16)
Ag11 0.061(2) 0.063(2) 0.0380(17) -0.0077(15) -0.0015(15) -0.0290(17)
Ag12 0.0407(15) 0.0315(13) 0.0309(13) -0.0009(12) 0.0059(11) 0.0001(12)
Ag13 0.0228(13) 0.0595(18) 0.0372(14) -0.0042(14) -0.0026(11) 0.0031(13)
Ag14 0.0409(16) 0.0395(15) 0.0320(14) 0.0000(12) 0.0042(13) -0.0082(13)
Ag15 0.0315(14) 0.0555(18) 0.0339(15) -0.0001(13) -0.0043(12) 0.0121(14)
Ag16 0.093(3) 0.071(3) 0.084(3) 0.013(2) -0.038(2) 0.009(2)
Ag17 0.0512(19) 0.0430(17) 0.060(2) 0.0019(15) 0.0134(16) 0.0049(15)
Ag18 0.0489(18) 0.0442(17) 0.0447(17) -0.0097(14) 0.0031(14) 0.0039(14)
Ag19 0.056(2) 0.063(2) 0.057(2) -0.0099(17) -0.0112(17) -0.0061(17)
Mo 0.0204(13) 0.0308(15) 0.0217(13) 0.0000(12) 0.0000(11) 0.0004(12)
F1 0.10(3) 0.16(3) 0.19(3) -0.01(3) 0.01(3) -0.09(2)
F2 0.040(13) 0.18(3) 0.17(4) 0.09(3) -0.02(2) -0.014(18)
F3 0.044(16) 0.16(3) 0.13(2) 0.08(2) 0.003(16) -0.022(19)
F4 0.081(18) 0.095(17) 0.055(15) 0.028(13) -0.021(12) -0.044(17)
F5 0.11(2) 0.073(15) 0.09(2) 0.018(13) -0.055(17) -0.024(15)
F6 0.044(13) 0.21(3) 0.061(18) 0.061(19) 0.005(12) 0.039(19)
F7 0.063(17) 0.19(3) 0.22(4) -0.06(3) 0.01(3) -0.02(2)
F8 0.19(4) 0.14(3) 0.18(3) 0.04(3) 0.11(3) 0.13(3)
F9 0.12(3) 0.20(4) 0.10(2) -0.05(2) 0.04(2) 0.03(3)
F10 0.10(2) 0.087(17) 0.10(2) 0.001(15) -0.039(19) 0.014(17)
F11 0.14(3) 0.13(2) 0.09(2) -0.07(2) -0.055(19) 0.06(2)
F12 0.077(17) 0.21(4) 0.11(3) 0.01(3) 0.003(16) -0.01(2)
F13 0.06(2) 0.12(2) 0.37(6) -0.03(3) 0.00(4) -0.026(19)
F14 0.20(5) 0.22(4) 0.14(3) 0.08(3) 0.06(3) 0.00(4)
F15 0.10(2) 0.18(3) 0.22(4) 0.10(4) -0.03(3) 0.03(3)
F16A 0.06(3) 0.17(5) 0.13(4) 0.01(4) -0.06(3) -0.04(3)
F17A 0.13(4) 0.16(5) 0.06(3) -0.03(3) 0.00(3) -0.03(3)
F18A 0.13(5) 0.16(4) 0.07(4) 0.01(3) -0.07(3) -0.02(3)
F16B 0.04(2) 0.18(5) 0.08(4) 0.03(4) -0.018(18) -0.04(3)
F17B 0.15(5) 0.16(3) 0.07(4) -0.03(3) -0.04(4) -0.03(3)
F18B 0.09(4) 0.20(6) 0.039(15) 0.01(4) 0.01(3) 0.02(4)
F19 0.14(4) 0.21(4) 0.109(19) -0.07(2) 0.05(2) -0.03(3)
F20 0.065(19) 0.056(13) 0.23(3) -0.039(19) -0.04(2) 0.037(13)
F21 0.063(14) 0.082(17) 0.15(3) -0.06(2) 0.034(18) -0.014(15)
O1 0.035(7) 0.045(6) 0.025(8) -0.005(6) 0.004(6) -0.004(6)
O2 0.042(9) 0.046(8) 0.034(9) 0.004(7) -0.004(9) -0.018(8)
O3 0.017(6) 0.042(11) 0.045(7) -0.008(6) 0.000(6) -0.001(6)
O4 0.036(8) 0.044(9) 0.042(9) -0.019(8) 0.005(8) 0.013(8)
O5 0.083(17) 0.059(10) 0.030(11) 0.009(9) -0.014(9) -0.020(13)
O6 0.025(13) 0.07(2) 0.048(14) 0.010(13) 0.004(11) -0.017(13)
O7 0.053(10) 0.056(12) 0.151(19) 0.028(19) -0.001(12) -0.017(11)
O8 0.087(15) 0.050(8) 0.050(8) 0.006(7) -0.022(8) -0.020(8)
O9 0.064(11) 0.037(11) 0.094(15) -0.026(11) 0.018(11) 0.012(9)
O10 0.045(11) 0.039(10) 0.062(15) -0.011(9) -0.007(10) 0.007(9)
O11 0.15(3) 0.07(2) 0.032(14) -0.016(14) 0.010(16) 0.07(2)
O12 0.076(18) 0.049(9) 0.061(14) -0.013(10) 0.010(11) 0.020(13)
O13 0.09(2) 0.13(2) 0.032(8) 0.018(9) -0.021(10) -0.028(13)
O14 0.084(17) 0.067(12) 0.045(8) 0.000(8) -0.042(14) -0.011(9)
C1 0.069(13) 0.050(13) 0.062(16) -0.006(8) -0.012(11) -0.011(7)
C2 0.12(3) 0.037(12) 0.035(16) 0.005(12) -0.03(2) -0.006(10)
C3 0.12(3) 0.044(17) 0.037(18) 0.003(14) -0.01(2) -0.016(18)
C4 0.16(4) 0.033(19) 0.16(5) -0.01(3) 0.09(5) 0.00(3)
C5 0.12(3) 0.05(3) 0.13(5) 0.00(3) -0.02(3) 0.00(2)
C6 0.21(7) 0.13(5) 0.033(18) -0.02(2) -0.01(3) 0.03(5)
C7 0.022(8) 0.046(12) 0.063(13) 0.000(7) 0.006(6) 0.009(10)
C8 0.026(10) 0.056(14) 0.047(10) -0.002(5) -0.001(7) -0.001(11)
C9 0.050(13) 0.12(2) 0.047(15) 0.005(12) -0.015(10) -0.030(16)
C10 0.032(13) 0.17(5) 0.06(2) 0.03(2) -0.017(15) 0.03(3)
C11 0.06(3) 0.11(2) 0.09(4) 0.03(2) -0.04(2) 0.00(3)
C12 0.050(13) 0.12(2) 0.047(15) 0.005(12) -0.015(10) -0.030(16)
C13 0.045(13) 0.039(10) 0.073(15) 0.002(8) -0.001(10) -0.006(7)
C14 0.07(2) 0.046(12) 0.060(19) 0.003(13) -0.02(2) -0.007(10)
C15 0.11(3) 0.050(18) 0.06(2) 0.004(16) -0.02(2) -0.028(19)
C16 0.12(3) 0.13(5) 0.08(4) 0.00(4) -0.01(3) -0.07(3)
C17 0.15(4) 0.04(2) 0.09(3) 0.02(2) 0.01(4) -0.01(2)
C18 0.10(4) 0.09(4) 0.054(19) 0.020(18) -0.01(2) -0.04(3)
C19 0.057(11) 0.043(9) 0.048(10) -0.008(7) 0.001(8) -0.014(6)
C20 0.060(14) 0.053(13) 0.049(14) -0.010(12) 0.004(12) -0.020(11)
C21 0.045(17) 0.043(18) 0.09(2) -0.027(18) 0.018(13) -0.013(13)
C22 0.16(6) 0.15(5) 0.11(3) -0.02(3) -0.04(3) -0.10(4)
C23 0.07(3) 0.04(3) 0.18(5) -0.05(3) 0.07(3) -0.017(19)
C24 0.10(4) 0.06(2) 0.26(7) -0.05(4) 0.06(5) 0.02(2)
C26 0.064(10) 0.057(12) 0.11(2) 0.027(15) -0.014(17) -0.012(10)
C27 0.055(13) 0.09(2) 0.13(3) 0.04(2) 0.00(2) 0.001(13)
C31 0.039(12) 0.036(12) 0.044(14) 0.004(8) 0.002(9) 0.007(8)
C32 0.044(14) 0.041(13) 0.037(17) 0.008(11) -0.003(11) 0.013(10)
C33 0.05(2) 0.066(18) 0.07(2) 0.014(17) -0.008(15) 0.031(16)
C34 0.04(2) 0.12(4) 0.09(3) 0.00(3) -0.01(2) 0.02(2)
C35 0.14(5) 0.055(17) 0.11(4) 0.05(3) -0.03(4) 0.02(2)
C36 0.03(2) 0.16(5) 0.08(2) 0.01(3) -0.016(18) 0.04(3)
C37 0.041(9) 0.039(8) 0.034(9) -0.004(6) 0.002(6) -0.008(7)
C38 0.052(10) 0.034(12) 0.038(15) -0.002(11) 0.009(8) -0.010(10)
C39 0.08(2) 0.08(3) 0.08(3) -0.02(2) 0.00(2) -0.04(2)
C43 0.054(10) 0.050(10) 0.050(9) 0.010(9) 0.013(7) 0.006(7)
C44 0.039(16) 0.057(14) 0.047(9) 0.002(9) 0.009(9) 0.010(13)
C45 0.09(2) 0.09(2) 0.046(11) 0.035(13) 0.021(17) 0.00(2)
C46 0.12(5) 0.13(3) 0.04(3) -0.02(2) 0.01(3) 0.02(3)
C47 0.15(4) 0.18(5) 0.03(2) 0.02(3) 0.01(2) 0.08(4)
C48 0.15(4) 0.20(6) 0.10(4) 0.03(5) 0.08(4) -0.03(5)
C49 0.033(9) 0.046(11) 0.045(11) 0.003(8) -0.005(6) -0.005(6)
C50 0.023(7) 0.064(17) 0.061(16) 0.037(12) -0.012(8) -0.007(6)
C51 0.022(8) 0.11(2) 0.14(2) 0.016(16) -0.035(11) -0.014(10)
C52 0.022(8) 0.11(2) 0.14(2) 0.016(16) -0.035(11) -0.014(10)
C53 0.022(8) 0.11(2) 0.14(2) 0.016(16) -0.035(11) -0.014(10)
C54 0.022(8) 0.11(2) 0.14(2) 0.016(16) -0.035(11) -0.014(10)
C55 0.029(9) 0.052(10) 0.039(7) -0.007(7) -0.005(8) 0.000(6)
C56 0.037(10) 0.057(17) 0.036(6) 0.001(9) 0.002(10) -0.011(9)
C57 0.050(16) 0.08(2) 0.055(14) -0.005(18) 0.025(14) -0.004(17)
C58 0.09(3) 0.16(4) 0.12(4) -0.04(4) 0.05(3) -0.08(4)
C59 0.06(3) 0.26(7) 0.060(17) 0.02(3) 0.024(17) -0.01(4)
C60 0.09(4) 0.13(3) 0.15(5) 0.05(4) 0.08(4) 0.04(3)
C61 0.034(9) 0.053(12) 0.046(9) -0.015(8) 0.002(7) -0.007(8)
C62 0.024(14) 0.037(14) 0.049(9) 0.006(10) 0.006(8) -0.003(11)
C63 0.09(2) 0.05(2) 0.058(14) -0.027(15) 0.016(15) 0.00(2)
C64 0.09(3) 0.20(6) 0.10(5) -0.07(4) 0.04(3) 0.00(3)
C65 0.22(6) 0.20(5) 0.06(3) 0.05(4) 0.04(4) 0.06(5)
C66 0.24(7) 0.14(4) 0.10(5) -0.05(3) 0.03(5) -0.12(5)
C67 0.055(10) 0.034(8) 0.047(8) 0.006(6) 0.005(8) 0.009(8)
C68 0.058(10) 0.024(10) 0.081(14) 0.025(8) 0.008(9) -0.005(10)
C69 0.12(3) 0.05(2) 0.12(3) 0.03(2) -0.02(3) 0.035(19)
C70 0.12(3) 0.23(7) 0.29(8) 0.16(6) -0.07(4) 0.02(4)
C71 0.29(7) 0.08(3) 0.22(6) -0.05(4) -0.08(7) 0.11(4)
C72 0.23(7) 0.15(6) 0.10(3) 0.06(3) -0.02(4) 0.04(6)
C73 0.036(8) 0.053(10) 0.034(8) -0.002(7) 0.002(12) 0.020(11)
C74 0.030(9) 0.05(2) 0.035(9) -0.002(10) -0.001(12) 0.008(12)
C75 0.08(2) 0.08(2) 0.049(15) 0.012(19) 0.032(17) 0.03(2)
C76 0.15(4) 0.19(5) 0.05(3) 0.02(3) 0.05(3) -0.05(4)
C77 0.18(5) 0.23(7) 0.04(3) 0.04(3) -0.01(4) 0.09(5)
C78 0.27(8) 0.13(4) 0.13(5) -0.05(4) 0.09(6) 0.05(4)
C79 0.071(13) 0.047(16) 0.11(2) -0.040(17) 0.05(2) -0.017(15)
C80 0.061(10) 0.008(13) 0.11(2) 0.005(13) 0.013(14) 0.004(10)
C81 0.041(13) 0.069(19) 0.052(19) 0.017(12) -0.003(12) -0.001(17)
C82 0.032(11) 0.047(19) 0.031(13) -0.005(11) 0.012(10) 0.008(12)
C83 0.047(14) 0.042(19) 0.025(15) 0.010(14) 0.002(11) -0.011(15)
C84 0.042(12) 0.039(16) 0.065(18) 0.032(14) -0.012(12) -0.002(12)
C85 0.054(14) 0.09(2) 0.11(2) 0.06(2) -0.024(19) -0.031(15)
C86 0.077(16) 0.07(2) 0.06(2) -0.019(14) -0.002(14) -0.01(2)
C87 0.070(15) 0.07(2) 0.026(14) -0.020(13) 0.018(12) 0.013(18)
C88 0.066(17) 0.05(2) 0.052(18) 0.001(18) 0.018(13) 0.006(18)
C89 0.062(14) 0.046(17) 0.065(17) -0.012(15) 0.008(13) 0.005(15)
C90 0.071(16) 0.08(2) 0.09(2) -0.02(2) 0.02(2) 0.021(17)
C91 0.06(2) 0.11(2) 0.038(9) 0.000(10) -0.018(13) -0.016(15)
C92 0.062(18) 0.15(3) 0.039(11) 0.012(15) -0.021(13) -0.030(18)

loop_
_atom_type_symbol
_atom_type_description
_atom_type_scat_dispersion_real
_atom_type_scat_dispersion_imag
_atom_type_scat_source
C C 0.0033 0.0016 'International Tables Vol C Tables 4.2.6.8 and 6.1.1.4'
H H 0.0000 0.0000 'International Tables Vol C Tables 4.2.6.8 and 6.1.1.4'
O O 0.0106 0.0060 'International Tables Vol C Tables 4.2.6.8 and 6.1.1.4'
F F 0.0171 0.0103 'International Tables Vol C Tables 4.2.6.8 and 6.1.1.4'
Mo Mo -1.6832 0.6857 'International Tables Vol C Tables 4.2.6.8 and 6.1.1.4'
Ag Ag -0.8971 1.1015 'International Tables Vol C Tables 4.2.6.8 and 6.1.1.4'

loop_
_geom_angle_atom_site_label_1
_geom_angle_atom_site_label_2
_geom_angle_atom_site_label_3
_geom_angle
C19 Ag1A C49 158.8(15)
C19 Ag1A O3 114.4(12)
C49 Ag1A O3 82.7(11)
C19 Ag1A C50 131.5(15)
C49 Ag1A C50 28.7(13)
O3 Ag1A C50 111.1(11)
C19 Ag1A Ag11 46.3(11)
C49 Ag1A Ag11 136.7(10)
O3 Ag1A Ag11 74.6(5)
C50 Ag1A Ag11 140.3(8)
C19 Ag1A Ag3A 156.7(12)
C49 Ag1A Ag3A 44.1(9)
O3 Ag1A Ag3A 53.2(5)
C50 Ag1A Ag3A 69.2(10)
Ag11 Ag1A Ag3A 127.83(13)
C19 Ag1A Ag2A 138.3(11)
C49 Ag1A Ag2A 41.9(9)
O3 Ag1A Ag2A 54.6(6)
C50 Ag1A Ag2A 63.1(9)
Ag11 Ag1A Ag2A 95.76(13)
Ag3A Ag1A Ag2A 55.18(12)
C19 Ag1B O8 128(3)
C19 Ag1B C20 23.8(19)
O8 Ag1B C20 118(2)
C19 Ag1B Ag11 52.1(17)
O8 Ag1B Ag11 125.2(15)
C20 Ag1B Ag11 75.9(13)
C19 Ag1B Ag16 52(2)
O8 Ag1B Ag16 78.4(15)
C20 Ag1B Ag16 58.4(14)
Ag11 Ag1B Ag16 65.1(8)
C19 Ag1B Ag3B 168(3)
O8 Ag1B Ag3B 41.6(11)
C20 Ag1B Ag3B 155.5(19)
Ag11 Ag1B Ag3B 125.2(12)
Ag16 Ag1B Ag3B 115.6(14)
C19 Ag1B Ag2B 127(2)
O8 Ag1B Ag2B 101.1(14)
C20 Ag1B Ag2B 140.6(18)
Ag11 Ag1B Ag2B 85.4(11)
Ag16 Ag1B Ag2B 140.9(10)
Ag3B Ag1B Ag2B 60.7(12)
C49 Ag2A C31 159.1(15)
C49 Ag2A C32 138.9(13)
C31 Ag2A C32 26.7(13)
C49 Ag2A Ag3A 47.4(10)
C31 Ag2A Ag3A 153.3(11)
C32 Ag2A Ag3A 157.0(9)
C49 Ag2A Ag15 133.9(11)
C31 Ag2A Ag15 44.0(10)
C32 Ag2A Ag15 68.9(9)
Ag3A Ag2A Ag15 125.30(15)
C49 Ag2A Ag1A 46.0(11)
C31 Ag2A Ag1A 129.8(10)
C32 Ag2A Ag1A 142.3(9)
Ag3A Ag2A Ag1A 60.52(13)
Ag15 Ag2A Ag1A 88.81(14)
C49 Ag2A Ag19 161.3(10)
C31 Ag2A Ag19 39.6(11)
C32 Ag2A Ag19 57.1(9)
Ag3A Ag2A Ag19 113.89(14)
Ag15 Ag2A Ag19 53.43(10)
Ag1A Ag2A Ag19 131.47(14)
C49 Ag2B O3 106(2)
C49 Ag2B C50 23.1(16)
O3 Ag2B C50 119(2)
C49 Ag2B Ag3B 52.6(17)
O3 Ag2B Ag3B 53.6(11)
C50 Ag2B Ag3B 70.9(13)
C49 Ag2B Ag1B 71(2)
O3 Ag2B Ag1B 60.6(13)
C50 Ag2B Ag1B 67.7(16)
Ag3B Ag2B Ag1B 54.7(11)
C49 Ag2B Ag15 166(3)
O3 Ag2B Ag15 73.9(9)
C50 Ag2B Ag15 145.5(16)
Ag3B Ag2B Ag15 127.2(11)
Ag1B Ag2B Ag15 97.7(11)
C49 Ag3A C55 171.8(14)
C49 Ag3A C56 142.7(13)
C55 Ag3A C56 30.0(12)
C49 Ag3A O3 84.8(11)
C55 Ag3A O3 101.3(10)
C56 Ag3A O3 130.5(11)
C49 Ag3A Ag2A 47.0(10)
C55 Ag3A Ag2A 141.2(10)
C56 Ag3A Ag2A 155.8(10)
O3 Ag3A Ag2A 58.4(5)
C49 Ag3A Ag1A 48.1(11)
C55 Ag3A Ag1A 132.2(10)
C56 Ag3A Ag1A 139.9(10)
O3 Ag3A Ag1A 52.1(5)
Ag2A Ag3A Ag1A 64.30(13)
C49 Ag3A Ag4A 138.3(11)
C55 Ag3A Ag4A 41.3(10)
C56 Ag3A Ag4A 62.0(10)
O3 Ag3A Ag4A 71.7(5)
Ag2A Ag3A Ag4A 129.75(14)
Ag1A Ag3A Ag4A 90.95(13)
C49 Ag3A Ag5A 144.0(13)
C55 Ag3A Ag5A 43.6(12)
C56 Ag3A Ag5A 65.7(11)
O3 Ag3A Ag5A 80.7(9)
Ag2A Ag3A Ag5A 98.0(7)
Ag1A Ag3A Ag5A 132.5(8)
Ag4A Ag3A Ag5A 66.3(9)
O8 Ag3B C55 110.0(19)
O8 Ag3B C49 123.6(19)
C55 Ag3B C49 126(2)
O8 Ag3B O3 92.3(16)
C55 Ag3B O3 96.7(14)
C49 Ag3B O3 79.8(14)
O8 Ag3B C56 115.9(19)
C55 Ag3B C56 27.2(12)
C49 Ag3B C56 115.5(19)
O3 Ag3B C56 121.5(15)
O8 Ag3B Ag1B 57.1(16)
C55 Ag3B Ag1B 154.0(17)
C49 Ag3B Ag1B 69.9(15)
O3 Ag3B Ag1B 63.9(10)
C56 Ag3B Ag1B 172.3(19)
O8 Ag3B Ag2B 119.9(18)
C55 Ag3B Ag2B 116.2(18)
C49 Ag3B Ag2B 32.8(11)
O3 Ag3B Ag2B 47.5(9)
C56 Ag3B Ag2B 122.9(18)
Ag1B Ag3B Ag2B 64.6(14)
O8 Ag3B Ag4B 76.0(14)
C55 Ag3B Ag4B 42.9(11)
C49 Ag3B Ag4B 147.1(16)
O3 Ag3B Ag4B 72.6(10)
C56 Ag3B Ag4B 67.1(11)
Ag1B Ag3B Ag4B 111.7(14)
Ag2B Ag3B Ag4B 116.1(12)
C55 Ag4A C43 159.5(15)
C55 Ag4A C44 129.2(13)
C43 Ag4A C44 30.9(14)
C55 Ag4A O8 100.8(12)
C43 Ag4A O8 98.0(15)
C44 Ag4A O8 120.0(13)
C55 Ag4A Ag3A 42.8(9)
C43 Ag4A Ag3A 157.5(12)
C44 Ag4A Ag3A 170.5(9)
O8 Ag4A Ag3A 63.3(7)
Ag5B Ag4B C55 55.2(12)
Ag5B Ag4B O1 72.6(10)
C55 Ag4B O1 116.5(16)
Ag5B Ag4B C43 168.9(18)
C55 Ag4B C43 136(2)
O1 Ag4B C43 100.3(15)
Ag5B Ag4B C44 147.6(16)
C55 Ag4B C44 123.0(18)
O1 Ag4B C44 120.5(15)
C43 Ag4B C44 30.0(14)
Ag5B Ag4B Ag3B 82.9(10)
C55 Ag4B Ag3B 47.2(12)
O1 Ag4B Ag3B 97.5(11)
C43 Ag4B Ag3B 106.8(16)
C44 Ag4B Ag3B 120.7(16)
C61 Ag5A C55 144(3)
C61 Ag5A C62 29.8(13)
C55 Ag5A C62 131(2)
C61 Ag5A O10 109.3(19)
C55 Ag5A O10 102.0(15)
C62 Ag5A O10 127(2)
C61 Ag5A Ag18 47.5(13)
C55 Ag5A Ag18 157.1(18)
C62 Ag5A Ag18 69.3(12)
O10 Ag5A Ag18 61.9(11)
C61 Ag5A Ag3A 153(2)
C55 Ag5A Ag3A 42.7(10)
C62 Ag5A Ag3A 173(2)
O10 Ag5A Ag3A 60.2(9)
Ag18 Ag5A Ag3A 116.8(10)
C55 Ag5B Ag4B 64.0(13)
C55 Ag5B C61 161.9(14)
Ag4B Ag5B C61 126.2(13)
C55 Ag5B C62 133.9(13)
Ag4B Ag5B C62 128.4(11)
C61 Ag5B C62 28.5(13)
C55 Ag5B Ag6B 158.7(11)
Ag4B Ag5B Ag6B 96.5(8)
C61 Ag5B Ag6B 38.4(10)
C62 Ag5B Ag6B 64.5(8)
C61 Ag6A Ag18 68(3)
C61 Ag6A C38 168(3)
Ag18 Ag6A C38 115(2)
C61 Ag6A Ag17 130(3)
Ag18 Ag6A Ag17 64.2(11)
C38 Ag6A Ag17 57.3(12)
C61 Ag6B C37 158.6(15)
C61 Ag6B O1 95.4(12)
C37 Ag6B O1 98.6(10)
C61 Ag6B C38 134.6(14)
C37 Ag6B C38 29.5(12)
O1 Ag6B C38 128.1(10)
C61 Ag6B Ag18 52.0(12)
C37 Ag6B Ag18 109.3(10)
O1 Ag6B Ag18 99.7(6)
C38 Ag6B Ag18 102.0(9)
C61 Ag6B Ag12 153.3(12)
C37 Ag6B Ag12 47.7(9)
O1 Ag6B Ag12 62.7(5)
C38 Ag6B Ag12 71.2(9)
Ag18 Ag6B Ag12 141.62(16)
C61 Ag6B Ag17 110.6(12)
C37 Ag6B Ag17 51.6(9)
O1 Ag6B Ag17 97.2(5)
C38 Ag6B Ag17 57.8(9)
Ag18 Ag6B Ag17 58.60(12)
Ag12 Ag6B Ag17 88.46(14)
C61 Ag6B Ag5B 42.5(11)
C37 Ag6B Ag5B 147.2(9)
O1 Ag6B Ag5B 53.0(5)
C38 Ag6B Ag5B 167.5(10)
Ag18 Ag6B Ag5B 66.55(16)
Ag12 Ag6B Ag5B 114.28(19)
Ag17 Ag6B Ag5B 110.16(15)
C43 Ag7A O13 100.7(15)
C43 Ag7A C67 147.2(16)
O13 Ag7A C67 106.0(14)
C43 Ag7A O1 99.5(12)
O13 Ag7A O1 95.7(11)
C67 Ag7A O1 96.5(10)
C43 Ag7A C68 132.7(14)
O13 Ag7A C68 95.4(15)
C67 Ag7A C68 27.0(12)
O1 Ag7A C68 122.9(9)
C43 Ag7A Ag9 45.4(12)
O13 Ag7A Ag9 142.3(9)
C67 Ag7A Ag9 102.7(10)
O1 Ag7A Ag9 104.9(5)
C68 Ag7A Ag9 99.3(9)
C43 Ag7A Ag12 160.1(11)
O13 Ag7A Ag12 80.3(9)
C67 Ag7A Ag12 46.8(9)
O1 Ag7A Ag12 60.7(5)
C68 Ag7A Ag12 66.4(8)
Ag9 Ag7A Ag12 137.35(15)
C43 Ag7A Ag10 101.2(12)
O13 Ag7A Ag10 151.5(10)
C67 Ag7A Ag10 47.9(10)
O1 Ag7A Ag10 98.5(5)
C68 Ag7A Ag10 56.1(11)
Ag9 Ag7A Ag10 55.82(11)
Ag12 Ag7A Ag10 85.20(12)
O13 Ag7B Ag12 119(2)
O13 Ag7B C67 134(3)
Ag12 Ag7B C67 63.5(15)
O13 Ag7B O1 113(2)
Ag12 Ag7B O1 80.0(14)
C67 Ag7B O1 112.1(19)
O13 Ag7B O14 58.4(16)
Ag12 Ag7B O14 61.8(13)
C67 Ag7B O14 113(2)
O1 Ag7B O14 94.1(17)
O13 Ag7B C91 31.7(16)
Ag12 Ag7B C91 87.8(19)
C67 Ag7B C91 126(2)
O1 Ag7B C91 106(2)
O14 Ag7B C91 26.7(14)
O13 Ag7B C68 108(2)
Ag12 Ag7B C68 84.2(16)
C67 Ag7B C68 28.2(15)
O1 Ag7B C68 138(2)
O14 Ag7B C68 112(2)
C91 Ag7B C68 112(2)
C67 Ag8 C73 159.7(16)
C67 Ag8 O12 82.6(13)
C73 Ag8 O12 110.8(12)
C67 Ag8 Ag14 113.1(11)
C73 Ag8 Ag14 50.1(10)
O12 Ag8 Ag14 158.2(8)
C67 Ag8 Ag12 51.6(11)
C73 Ag8 Ag12 110.7(10)
O12 Ag8 Ag12 132.4(8)
Ag14 Ag8 Ag12 61.51(10)
C67 Ag8 Ag10 55.2(12)
C73 Ag8 Ag10 144.6(11)
O12 Ag8 Ag10 60.3(8)
Ag14 Ag8 Ag10 140.88(15)
Ag12 Ag8 Ag10 95.94(13)
C67 Ag8 Ag13 145.9(12)
C73 Ag8 Ag13 44.3(10)
O12 Ag8 Ag13 112.2(8)
Ag14 Ag8 Ag13 63.59(11)
Ag12 Ag8 Ag13 113.60(12)
Ag10 Ag8 Ag13 104.20(14)
C43 Ag9 C1 165.0(19)
C43 Ag9 O7 105.5(16)
C1 Ag9 O7 89.1(17)
C43 Ag9 Ag10 118.5(12)
C1 Ag9 Ag10 51.1(13)
O7 Ag9 Ag10 127.4(10)
C43 Ag9 Ag7A 50.7(12)
C1 Ag9 Ag7A 117.5(13)
O7 Ag9 Ag7A 145.5(8)
Ag10 Ag9 Ag7A 67.84(12)
C43 Ag9 Ag16 143.1(12)
C1 Ag9 Ag16 47.7(13)
O7 Ag9 Ag16 61.5(10)
Ag10 Ag9 Ag16 66.09(15)
Ag7A Ag9 Ag16 119.65(16)
C1 Ag10 C67 146.0(15)
C1 Ag10 Ag8 166.4(12)
C67 Ag10 Ag8 47.5(9)
C1 Ag10 Ag9 47.2(13)
C67 Ag10 Ag9 106.1(10)
Ag8 Ag10 Ag9 139.43(15)
C1 Ag10 Ag16 43.3(13)
C67 Ag10 Ag16 148.9(10)
Ag8 Ag10 Ag16 125.67(17)
Ag9 Ag10 Ag16 57.65(13)
C1 Ag10 Ag7A 102.5(13)
C67 Ag10 Ag7A 50.8(10)
Ag8 Ag10 Ag7A 87.57(12)
Ag9 Ag10 Ag7A 56.34(11)
Ag16 Ag10 Ag7A 103.96(15)
C19 Ag11 C7 145.8(15)
C19 Ag11 O4 110.1(13)
C7 Ag11 O4 102.1(11)
C19 Ag11 C8 119.8(14)
C7 Ag11 C8 26.1(8)
O4 Ag11 C8 124.6(10)
C19 Ag11 Ag1B 35.2(14)
C7 Ag11 Ag1B 137.1(14)
O4 Ag11 Ag1B 89.9(8)
C8 Ag11 Ag1B 117.5(12)
C19 Ag11 Ag16 47.5(12)
C7 Ag11 Ag16 164.2(8)
O4 Ag11 Ag16 70.2(6)
C8 Ag11 Ag16 165.2(8)
Ag1B Ag11 Ag16 58.1(10)
C19 Ag11 Ag1A 47.9(11)
C7 Ag11 Ag1A 121.8(9)
O4 Ag11 Ag1A 91.1(5)
C8 Ag11 Ag1A 104.4(8)
Ag16 Ag11 Ag1A 72.96(15)
C19 Ag11 Ag13 171.3(12)
C7 Ag11 Ag13 41.2(8)
O4 Ag11 Ag13 66.1(6)
C8 Ag11 Ag13 67.3(7)
Ag1B Ag11 Ag13 148.4(7)
Ag16 Ag11 Ag13 124.64(17)
Ag1A Ag11 Ag13 137.83(15)
Ag7B Ag12 C37 140.4(15)
Ag7B Ag12 C67 61.3(16)
C37 Ag12 C67 155.2(13)
Ag7B Ag12 O14 67.1(14)
C37 Ag12 O14 88.8(12)
C67 Ag12 O14 115.0(13)
Ag7B Ag12 Ag8 101.9(11)
C37 Ag12 Ag8 107.1(9)
C67 Ag12 Ag8 48.5(10)
O14 Ag12 Ag8 163.0(8)
Ag7B Ag12 Ag14 145.1(10)
C37 Ag12 Ag14 49.1(9)
C67 Ag12 Ag14 106.6(10)
O14 Ag12 Ag14 137.9(8)
Ag8 Ag12 Ag14 58.12(9)
Ag7B Ag12 Ag6B 87.8(12)
C37 Ag12 Ag6B 52.6(10)
C67 Ag12 Ag6B 145.7(11)
O14 Ag12 Ag6B 58.7(8)
Ag8 Ag12 Ag6B 136.14(13)
Ag14 Ag12 Ag6B 89.91(12)
C37 Ag12 Ag7A 144.0(10)
C67 Ag12 Ag7A 54.2(11)
O14 Ag12 Ag7A 78.5(8)
Ag8 Ag12 Ag7A 91.26(12)
Ag14 Ag12 Ag7A 134.78(13)
C7 Ag13 C73 175.1(14)
C7 Ag13 C74 145.4(13)
C73 Ag13 C74 29.8(12)
C7 Ag13 Ag14 140.5(11)
C73 Ag13 Ag14 43.7(10)
C74 Ag13 Ag14 68.8(8)
C7 Ag13 Ag8 139.3(11)
C73 Ag13 Ag8 43.8(10)
C74 Ag13 Ag8 68.6(8)
Ag14 Ag13 Ag8 52.40(9)
C7 Ag13 Ag15 46.0(11)
C73 Ag13 Ag15 137.4(10)
C74 Ag13 Ag15 146.5(9)
Ag14 Ag13 Ag15 94.75(11)
Ag8 Ag13 Ag15 124.92(11)
C7 Ag13 Ag11 43.1(11)
C73 Ag13 Ag11 139.4(11)
C74 Ag13 Ag11 148.2(9)
Ag14 Ag13 Ag11 124.81(12)
Ag8 Ag13 Ag11 96.34(12)
Ag15 Ag13 Ag11 65.09(10)
C73 Ag14 C37 155.9(14)
C73 Ag14 O5 111.8(13)
C37 Ag14 O5 84.5(12)
C73 Ag14 Ag8 50.5(11)
C37 Ag14 Ag8 109.9(10)
O5 Ag14 Ag8 160.4(8)
C73 Ag14 Ag17 147.1(9)
C37 Ag14 Ag17 56.4(10)
O5 Ag14 Ag17 58.8(8)
Ag8 Ag14 Ag17 140.23(15)
C73 Ag14 Ag12 110.0(10)
C37 Ag14 Ag12 49.7(10)
O5 Ag14 Ag12 133.3(7)
Ag8 Ag14 Ag12 60.37(10)
Ag17 Ag14 Ag12 94.38(12)
C73 Ag14 Ag13 44.5(10)
C37 Ag14 Ag13 147.4(10)
O5 Ag14 Ag13 111.0(7)
Ag8 Ag14 Ag13 64.01(11)
Ag17 Ag14 Ag13 106.19(13)
Ag12 Ag14 Ag13 113.03(12)
C31 Ag15 C7 145.7(13)
C31 Ag15 C8 117.8(13)
C7 Ag15 C8 28.1(7)
C31 Ag15 Ag19 47.7(11)
C7 Ag15 Ag19 166.5(7)
C8 Ag15 Ag19 164.6(8)
C31 Ag15 Ag2A 43.7(10)
C7 Ag15 Ag2A 122.3(9)
C8 Ag15 Ag2A 107.0(8)
Ag19 Ag15 Ag2A 67.00(13)
C31 Ag15 Ag13 171.7(11)
C7 Ag15 Ag13 41.8(7)
C8 Ag15 Ag13 69.3(7)
Ag19 Ag15 Ag13 124.71(13)
Ag2A Ag15 Ag13 140.71(15)
C31 Ag15 Ag2B 56.9(13)
C7 Ag15 Ag2B 108.8(13)
C8 Ag15 Ag2B 96.6(11)
Ag19 Ag15 Ag2B 79.5(8)
Ag13 Ag15 Ag2B 128.4(8)
C1 Ag16 C19 172.7(17)
C1 Ag16 C20 148.6(15)
C19 Ag16 C20 27.4(14)
C1 Ag16 Ag1B 152.6(14)
C19 Ag16 Ag1B 34.6(12)
C20 Ag16 Ag1B 54.1(11)
C1 Ag16 Ag9 46.7(13)
C19 Ag16 Ag9 140.6(11)
C20 Ag16 Ag9 148.6(8)
Ag1B Ag16 Ag9 106.0(6)
C1 Ag16 Ag11 132.0(13)
C19 Ag16 Ag11 46.6(11)
C20 Ag16 Ag11 70.1(9)
Ag1B Ag16 Ag11 56.8(7)
Ag9 Ag16 Ag11 122.72(18)
C1 Ag16 Ag10 45.6(13)
C19 Ag16 Ag10 134.3(11)
C20 Ag16 Ag10 153.6(9)
Ag1B Ag16 Ag10 124.7(6)
Ag9 Ag16 Ag10 56.27(12)
Ag11 Ag16 Ag10 87.69(16)
C13 Ag17 C37 147.2(15)
C13 Ag17 O2 110.5(13)
C37 Ag17 O2 86.4(11)
C13 Ag17 Ag14 164.9(13)
C37 Ag17 Ag14 47.9(9)
O2 Ag17 Ag14 63.2(6)
C13 Ag17 Ag18 50.2(12)
C37 Ag17 Ag18 104.7(9)
O2 Ag17 Ag18 88.9(6)
Ag14 Ag17 Ag18 138.97(15)
C13 Ag17 Ag19 46.1(11)
C37 Ag17 Ag19 147.6(9)
O2 Ag17 Ag19 65.8(6)
Ag14 Ag17 Ag19 122.84(15)
Ag18 Ag17 Ag19 60.65(12)
C13 Ag17 Ag6A 91.8(19)
C37 Ag17 Ag6A 59.9(16)
O2 Ag17 Ag6A 88.0(14)
Ag14 Ag17 Ag6A 101.5(15)
Ag18 Ag17 Ag6A 44.9(13)
Ag19 Ag17 Ag6A 101.0(9)
C13 Ag17 Ag6B 105.3(13)
C37 Ag17 Ag6B 49.2(9)
O2 Ag17 Ag6B 78.0(6)
Ag14 Ag17 Ag6B 87.24(15)
Ag18 Ag17 Ag6B 56.36(13)
Ag19 Ag17 Ag6B 106.03(14)
C13 Ag18 C61 156.0(15)
C13 Ag18 Ag6A 113.9(16)
C61 Ag18 Ag6A 42.7(15)
C13 Ag18 O9 103.4(14)
C61 Ag18 O9 99.6(14)
Ag6A Ag18 O9 142.3(15)
C13 Ag18 Ag6B 111.4(11)
C61 Ag18 Ag6B 47.4(10)
O9 Ag18 Ag6B 144.4(9)
C13 Ag18 Ag17 47.7(11)
C61 Ag18 Ag17 112.4(10)
Ag6A Ag18 Ag17 70.9(12)
O9 Ag18 Ag17 145.5(9)
Ag6B Ag18 Ag17 65.04(12)
C13 Ag18 Ag19 46.5(11)
C61 Ag18 Ag19 144.0(10)
Ag6A Ag18 Ag19 124.9(15)
O9 Ag18 Ag19 84.9(9)
Ag6B Ag18 Ag19 113.73(15)
Ag17 Ag18 Ag19 61.68(12)
C13 Ag18 Ag5A 150.3(13)
C61 Ag18 Ag5A 47.6(12)
Ag6A Ag18 Ag5A 80.8(15)
O9 Ag18 Ag5A 68.8(13)
Ag17 Ag18 Ag5A 124.7(10)
Ag19 Ag18 Ag5A 103.8(6)
C31 Ag19 C13 164.5(16)
C31 Ag19 Ag15 48.0(10)
C13 Ag19 Ag15 133.6(12)
C31 Ag19 Ag18 146.1(10)
C13 Ag19 Ag18 48.5(12)
Ag15 Ag19 Ag18 128.56(16)
C31 Ag19 Ag17 138.7(10)
C13 Ag19 Ag17 45.7(11)
Ag15 Ag19 Ag17 90.84(14)
Ag18 Ag19 Ag17 57.67(11)
C31 Ag19 Ag2A 39.5(10)
C13 Ag19 Ag2A 155.2(13)
Ag15 Ag19 Ag2A 59.57(11)
Ag18 Ag19 Ag2A 106.85(15)
Ag17 Ag19 Ag2A 128.53(16)
O4 Mo O3 107.4(12)
O4 Mo O1 114.2(12)
O3 Mo O1 110.3(10)
O4 Mo O2 111.1(12)
O3 Mo O2 107.8(12)
O1 Mo O2 105.9(11)
Mo O1 Ag4B 113.7(12)
Mo O1 Ag7B 119.7(15)
Ag4B O1 Ag7B 92.6(14)
Mo O1 Ag6B 118.1(11)
Ag4B O1 Ag6B 117.0(11)
Ag7B O1 Ag6B 91.2(12)
Mo O1 Ag7A 111.6(11)
Mo O2 Ag17 140.7(13)
Mo O3 Ag2B 143.7(16)
Mo O3 Ag3B 137.2(14)
Ag2B O3 Ag3B 78.9(13)
Mo O3 Ag1A 133.4(12)
Mo O3 Ag3A 143.5(12)
Ag1A O3 Ag3A 74.7(6)
Mo O4 Ag11 107.8(11)
C84 O5 Ag14 136(3)
C26 O7 Ag9 113(3)
C26 O8 Ag3B 137(4)
C26 O8 Ag1B 107(4)
Ag3B O8 Ag1B 81.3(18)
C26 O8 Ag4A 121(3)
C80 O9 Ag18 105(2)
C80 O10 Ag5A 93(3)
C89 O12 Ag8 124(3)
C91 O13 Ag7B 95(3)
C91 O13 Ag7A 123(3)
C91 O14 Ag12 129(3)
C91 O14 Ag7B 80(3)
Ag12 O14 Ag7B 51.1(10)
C2 C1 Ag9 152(4)
C2 C1 Ag16 115(4)
Ag9 C1 Ag16 85.6(18)
C2 C1 Ag10 114(4)
Ag9 C1 Ag10 81.8(15)
Ag16 C1 Ag10 91.1(18)
C1 C2 C3 177(5)
C2 C3 C5 109(5)
C2 C3 C4 112(5)
C5 C3 C4 108(5)
C2 C3 C6 109(4)
C5 C3 C6 105(6)
C4 C3 C6 114(6)
C3 C4 H4A 109.5
C3 C4 H4B 109.5
H4A C4 H4B 109.5
C3 C4 H4C 109.5
H4A C4 H4C 109.5
H4B C4 H4C 109.5
C3 C5 H5A 109.5
C3 C5 H5B 109.5
H5A C5 H5B 109.5
C3 C5 H5C 109.5
H5A C5 H5C 109.5
H5B C5 H5C 109.5
C3 C6 H6A 109.5
C3 C6 H6B 109.5
H6A C6 H6B 109.5
C3 C6 H6C 109.5
H6A C6 H6C 109.5
H6B C6 H6C 109.5
C8 C7 Ag13 165(4)
C8 C7 Ag11 99(3)
Ag13 C7 Ag11 95.8(14)
C8 C7 Ag15 87(3)
Ag13 C7 Ag15 92.1(14)
Ag11 C7 Ag15 99.8(15)
C7 C8 C9 164(4)
C7 C8 Ag15 65(3)
C9 C8 Ag15 131(3)
C7 C8 Ag11 55(2)
C9 C8 Ag11 120(3)
Ag15 C8 Ag11 83.1(10)
C8 C9 C10 110(3)
C8 C9 C12 111(3)
C10 C9 C12 112(2)
C8 C9 C11 101(3)
C10 C9 C11 112(2)
C12 C9 C11 111(2)
C9 C10 H10A 109.5
C9 C10 H10B 109.5
H10A C10 H10B 109.5
C9 C10 H10C 109.5
H10A C10 H10C 109.5
H10B C10 H10C 109.5
C9 C11 H11A 109.5
C9 C11 H11B 109.5
H11A C11 H11B 109.5
C9 C11 H11C 109.5
H11A C11 H11C 109.5
H11B C11 H11C 109.5
C9 C12 H12A 109.5
C9 C12 H12B 109.5
H12A C12 H12B 109.5
C9 C12 H12C 109.5
H12A C12 H12C 109.5
H12B C12 H12C 109.5
C14 C13 Ag17 127(4)
C14 C13 Ag19 108(4)
Ag17 C13 Ag19 88.2(16)
C14 C13 Ag18 147(4)
Ag17 C13 Ag18 82.2(15)
Ag19 C13 Ag18 85.0(15)
C13 C14 C15 174(5)
C16 C15 C17 112(5)
C16 C15 C18 117(5)
C17 C15 C18 104(5)
C16 C15 C14 111(5)
C17 C15 C14 107(5)
C18 C15 C14 106(4)
C15 C16 H16A 109.5
C15 C16 H16B 109.5
H16A C16 H16B 109.5
C15 C16 H16C 109.5
H16A C16 H16C 109.5
H16B C16 H16C 109.5
C15 C17 H17A 109.5
C15 C17 H17B 109.5
H17A C17 H17B 109.5
C15 C17 H17C 109.5
H17A C17 H17C 109.5
H17B C17 H17C 109.5
C15 C18 H18A 109.5
C15 C18 H18B 109.5
H18A C18 H18B 109.5
C15 C18 H18C 109.5
H18A C18 H18C 109.5
H18B C18 H18C 109.5
C20 C19 Ag1B 123(4)
C20 C19 Ag11 144(4)
Ag1B C19 Ag11 93(2)
C20 C19 Ag16 94(3)
Ag1B C19 Ag16 93(3)
Ag11 C19 Ag16 85.8(16)
C20 C19 Ag1A 128(4)
Ag11 C19 Ag1A 85.8(14)
Ag16 C19 Ag1A 106.6(18)
C19 C20 C21 172(4)
C19 C20 Ag1B 33(3)
C21 C20 Ag1B 149(2)
C19 C20 Ag16 59(3)
C21 C20 Ag16 128(2)
Ag1B C20 Ag16 67.4(14)
C20 C21 C24 112(3)
C20 C21 C23 111(3)
C24 C21 C23 109(2)
C20 C21 C22 109(2)
C24 C21 C22 108(3)
C23 C21 C22 108(3)
C21 C22 H22A 109.5
C21 C22 H22B 109.5
H22A C22 H22B 109.5
C21 C22 H22C 109.5
H22A C22 H22C 109.5
H22B C22 H22C 109.5
C21 C23 H23A 109.5
C21 C23 H23B 109.5
H23A C23 H23B 109.5
C21 C23 H23C 109.5
H23A C23 H23C 109.5
H23B C23 H23C 109.5
C21 C24 H24A 109.5
C21 C24 H24B 109.5
H24A C24 H24B 109.5
C21 C24 H24C 109.5
H24A C24 H24C 109.5
H24B C24 H24C 109.5
O8 C26 O7 116(5)
O8 C26 C27 127(5)
O7 C26 C27 114(4)
F15 C27 C26 115(4)
F15 C27 F13 109(2)
C26 C27 F13 115(3)
F15 C27 F14 109(2)
C26 C27 F14 102(4)
F13 C27 F14 107(2)
C32 C31 Ag2A 95(3)
C32 C31 Ag19 119(3)
Ag2A C31 Ag19 100.9(16)
C32 C31 Ag15 154(4)
Ag2A C31 Ag15 92.3(14)
Ag19 C31 Ag15 84.3(14)
C31 C32 C33 169(4)
C31 C32 Ag2A 58(3)
C33 C32 Ag2A 132(3)
C36 C33 C35 114(5)
C36 C33 C32 117(4)
C35 C33 C32 110(4)
C36 C33 C34 103(4)
C35 C33 C34 111(5)
C32 C33 C34 102(4)
C33 C34 H34A 109.5
C33 C34 H34B 109.5
H34A C34 H34B 109.5
C33 C34 H34C 109.5
H34A C34 H34C 109.5
H34B C34 H34C 109.5
C33 C35 H35A 109.5
C33 C35 H35B 109.5
H35A C35 H35B 109.5
C33 C35 H35C 109.5
H35A C35 H35C 109.5
H35B C35 H35C 109.5
C33 C36 H36A 109.5
C33 C36 H36B 109.5
H36A C36 H36B 109.5
C33 C36 H36C 109.5
H36A C36 H36C 109.5
H36B C36 H36C 109.5
C38 C37 Ag14 140(3)
C38 C37 Ag12 134(3)
Ag14 C37 Ag12 81.2(13)
C38 C37 Ag6B 85(3)
Ag14 C37 Ag6B 127.8(17)
Ag12 C37 Ag6B 79.7(12)
C38 C37 Ag17 90(3)
Ag14 C37 Ag17 75.7(12)
Ag12 C37 Ag17 128.2(16)
Ag6B C37 Ag17 79.1(12)
C37 C38 C39 169(4)
C37 C38 Ag6B 66(2)
C39 C38 Ag6B 124(3)
C37 C38 Ag6A 80(3)
C39 C38 Ag6A 111(3)
C38 C39 C42 118(5)
C38 C39 C40 112(6)
C42 C39 C40 107(3)
C38 C39 C41 107(5)
C42 C39 C41 107(3)
C40 C39 C41 105(3)
C39 C40 H40A 109.5
C39 C40 H40B 109.5
H40A C40 H40B 109.5
C39 C40 H40C 109.5
H40A C40 H40C 109.5
H40B C40 H40C 109.5
C39 C41 H41A 109.5
C39 C41 H41B 109.5
H41A C41 H41B 109.5
C39 C41 H41C 109.5
H41A C41 H41C 109.5
H41B C41 H41C 109.5
C39 C42 H42A 109.5
C39 C42 H42B 109.5
H42A C42 H42B 109.5
C39 C42 H42C 109.5
H42A C42 H42C 109.5
H42B C42 H42C 109.5
C44 C43 Ag9 159(4)
C44 C43 Ag7A 114(4)
Ag9 C43 Ag7A 83.9(15)
C44 C43 Ag4A 84(3)
Ag9 C43 Ag4A 103.6(19)
Ag7A C43 Ag4A 100.5(16)
C44 C43 Ag4B 78(3)
Ag9 C43 Ag4B 117(2)
C43 C44 C45 166(4)
C43 C44 Ag4A 65(3)
C45 C44 Ag4A 129(3)
C43 C44 Ag4B 72(3)
C45 C44 Ag4B 121(3)
C44 C45 C47 116(4)
C44 C45 C46 112(4)
C47 C45 C46 105(3)
C44 C45 C48 115(5)
C47 C45 C48 104(3)
C46 C45 C48 104(3)
C45 C46 H46A 109.5
C45 C46 H46B 109.5
H46A C46 H46B 109.5
C45 C46 H46C 109.5
H46A C46 H46C 109.5
H46B C46 H46C 109.5
C45 C47 H47A 109.5
C45 C47 H47B 109.5
H47A C47 H47B 109.5
C45 C47 H47C 109.5
H47A C47 H47C 109.5
H47B C47 H47C 109.5
C45 C48 H48A 109.5
C45 C48 H48B 109.5
H48A C48 H48B 109.5
C45 C48 H48C 109.5
H48A C48 H48C 109.5
H48B C48 H48C 109.5
C50 C49 Ag2B 125(3)
C50 C49 Ag2A 129(3)
C50 C49 Ag3A 145(3)
Ag2A C49 Ag3A 85.6(13)
C50 C49 Ag1A 89(3)
Ag2A C49 Ag1A 92.1(14)
Ag3A C49 Ag1A 87.7(13)
C50 C49 Ag3B 124(3)
Ag2B C49 Ag3B 95(2)
C49 C50 C51 163(5)
C49 C50 Ag2B 32(2)
C51 C50 Ag2B 147(3)
C49 C50 Ag1A 62(2)
C51 C50 Ag1A 135(4)
C54 C51 C50 110(5)
C54 C51 C52 117(5)
C50 C51 C52 115(5)
C54 C51 C53 96(5)
C50 C51 C53 106(4)
C52 C51 C53 110(5)
C51 C52 H52A 109.5
C51 C52 H52B 109.5
H52A C52 H52B 109.5
C51 C52 H52C 109.5
H52A C52 H52C 109.5
H52B C52 H52C 109.5
C51 C53 H53A 109.5
C51 C53 H53B 109.5
H53A C53 H53B 109.5
C51 C53 H53C 109.5
H53A C53 H53C 109.5
H53B C53 H53C 109.5
C51 C54 H54A 109.5
C51 C54 H54B 109.5
H54A C54 H54B 109.5
C51 C54 H54C 109.5
H54A C54 H54C 109.5
H54B C54 H54C 109.5
C56 C55 Ag5B 149(4)
C56 C55 Ag4A 124(3)
C56 C55 Ag3A 83(2)
Ag4A C55 Ag3A 95.9(14)
C56 C55 Ag4B 147(4)
Ag5B C55 Ag4B 60.8(12)
C56 C55 Ag5A 129(4)
Ag4A C55 Ag5A 107.6(19)
Ag3A C55 Ag5A 93.7(17)
C56 C55 Ag3B 86(3)
Ag5B C55 Ag3B 112.4(16)
Ag4B C55 Ag3B 89.9(16)
C55 C56 C57 171(4)
C55 C56 Ag3A 67(2)
C57 C56 Ag3A 120(3)
C55 C56 Ag3B 67(2)
C57 C56 Ag3B 122(3)
C59 C57 C60 115(6)
C59 C57 C56 109(4)
C60 C57 C56 116(4)
C59 C57 C58 116(6)
C60 C57 C58 95(5)
C56 C57 C58 106(4)
C57 C58 H58A 109.5
C57 C58 H58B 109.5
H58A C58 H58B 109.5
C57 C58 H58C 109.5
H58A C58 H58C 109.5
H58B C58 H58C 109.5
C57 C59 H59A 109.5
C57 C59 H59B 109.5
H59A C59 H59B 109.5
C57 C59 H59C 109.5
H59A C59 H59C 109.5
H59B C59 H59C 109.5
C57 C60 H60A 109.5
C57 C60 H60B 109.5
H60A C60 H60B 109.5
C57 C60 H60C 109.5
H60A C60 H60C 109.5
H60B C60 H60C 109.5
C62 C61 Ag6A 153(4)
C62 C61 Ag6B 151(4)
C62 C61 Ag18 128(3)
Ag6A C61 Ag18 69(3)
Ag6B C61 Ag18 80.6(14)
C62 C61 Ag5A 80(3)
Ag6A C61 Ag5A 126(3)
Ag18 C61 Ag5A 84.9(17)
C62 C61 Ag5B 86(3)
Ag6B C61 Ag5B 99.1(15)
Ag18 C61 Ag5B 97.4(15)
C61 C62 C63 170(4)
C61 C62 Ag5A 70(3)
C63 C62 Ag5A 119(3)
C61 C62 Ag5B 66(3)
C63 C62 Ag5B 124(2)
C66 C63 C64 114(3)
C66 C63 C65 114(3)
C64 C63 C65 112(3)
C66 C63 C62 102(4)
C64 C63 C62 107(4)
C65 C63 C62 106(4)
C63 C64 H64A 109.5
C63 C64 H64B 109.5
H64A C64 H64B 109.5
C63 C64 H64C 109.5
H64A C64 H64C 109.5
H64B C64 H64C 109.5
C63 C65 H65A 109.5
C63 C65 H65B 109.5
H65A C65 H65B 109.5
C63 C65 H65C 109.5
H65A C65 H65C 109.5
H65B C65 H65C 109.5
C63 C66 H66A 109.5
C63 C66 H66B 109.5
H66A C66 H66B 109.5
C63 C66 H66C 109.5
H66A C66 H66C 109.5
H66B C66 H66C 109.5
C68 C67 Ag8 143(4)
C68 C67 Ag7B 94(3)
Ag8 C67 Ag7B 123(2)
C68 C67 Ag12 127(4)
Ag8 C67 Ag12 79.8(13)
Ag7B C67 Ag12 55.1(14)
C68 C67 Ag10 96(3)
Ag8 C67 Ag10 77.4(14)
Ag7B C67 Ag10 105(2)
Ag12 C67 Ag10 130.2(19)
C68 C67 Ag7A 86(3)
Ag8 C67 Ag7A 128.0(18)
Ag12 C67 Ag7A 79.0(12)
Ag10 C67 Ag7A 81.3(13)
C67 C68 C69 173(5)
C67 C68 Ag7B 58(3)
C69 C68 Ag7B 129(3)
C67 C68 Ag7A 67(3)
C69 C68 Ag7A 120(3)
C71 C69 C70 113(3)
C71 C69 C72 113(3)
C70 C69 C72 112(3)
C71 C69 C68 106(4)
C70 C69 C68 105(4)
C72 C69 C68 106(4)
C69 C70 H70A 109.4
C69 C70 H70B 109.5
H70A C70 H70B 109.5
C69 C70 H70C 109.5
H70A C70 H70C 109.5
H70B C70 H70C 109.5
C69 C71 H71A 109.5
C69 C71 H71B 109.4
H71A C71 H71B 109.5
C69 C71 H71C 109.5
H71A C71 H71C 109.5
H71B C71 H71C 109.5
C69 C72 H72A 109.5
C69 C72 H72B 109.4
H72A C72 H72B 109.5
C69 C72 H72C 109.5
H72A C72 H72C 109.5
H72B C72 H72C 109.5
C74 C73 Ag14 141(3)
C74 C73 Ag8 139(3)
Ag14 C73 Ag8 79.3(11)
C74 C73 Ag13 92(2)
Ag14 C73 Ag13 91.9(13)
Ag8 C73 Ag13 92.0(15)
C73 C74 C75 172(5)
C73 C74 Ag13 58(2)
C75 C74 Ag13 128(3)
C74 C75 C78 113(5)
C74 C75 C77 112(4)
C78 C75 C77 123(6)
C74 C75 C76 107(4)
C78 C75 C76 111(6)
C77 C75 C76 89(5)
C75 C76 H76A 109.5
C75 C76 H76B 109.5
H76A C76 H76B 109.5
C75 C76 H76C 109.5
H76A C76 H76C 109.5
H76B C76 H76C 109.5
C75 C77 H77A 109.5
C75 C77 H77B 109.5
H77A C77 H77B 109.5
C75 C77 H77C 109.5
H77A C77 H77C 109.5
H77B C77 H77C 109.5
C75 C78 H78A 109.5
C75 C78 H78B 109.5
H78A C78 H78B 109.5
C75 C78 H78C 109.5
H78A C78 H78C 109.5
H78B C78 H78C 109.5
F21 C79 F20 113(6)
F21 C79 F19 110(5)
F20 C79 F19 115(5)
F21 C79 C80 113(4)
F20 C79 C80 103(4)
F19 C79 C80 101(5)
O10 C80 O9 124(4)
O10 C80 C79 116(4)
O9 C80 C79 119(4)
F4 C81 F5 106(4)
F4 C81 F6 104(4)
F5 C81 F6 103(4)
F4 C81 C82 117(4)
F5 C81 C82 110(4)
F6 C81 C82 115(4)
O6 C82 C83 130(4)
O6 C82 C81 113(3)
C83 C82 C81 116(3)
C82 C83 C84 123(3)
C82 C83 H83 118.7
C84 C83 H83 118.7
O5 C84 C85 120(4)
O5 C84 C83 125(4)
C85 C84 C83 115(3)
C84 C85 F1 113(4)
C84 C85 F3 121(3)
F1 C85 F3 101(3)
C84 C85 F2 118(3)
F1 C85 F2 100(3)
F3 C85 F2 100(2)
F12 C86 F10 100(5)
F12 C86 F11 112(5)
F10 C86 F11 104(5)
F12 C86 C87 111(5)
F10 C86 C87 113(4)
F11 C86 C87 117(5)
O11 C87 C86 123(5)
O11 C87 C88 120(5)
C86 C87 C88 116(4)
C89 C88 C87 122(4)
C89 C88 H88 119.1
C87 C88 H88 119.1
O12 C89 C88 139(4)
O12 C89 C90 101(4)
C88 C89 C90 119(4)
F7 C90 F8 112(6)
F7 C90 F9 101(5)
F8 C90 F9 98(5)
F7 C90 C89 117(5)
F8 C90 C89 112(5)
F9 C90 C89 116(5)
O14 C91 O13 126(4)
O14 C91 C92 120(5)
O13 C91 C92 113(4)
O14 C91 Ag7B 74(3)
O13 C91 Ag7B 53(2)
C92 C91 Ag7B 166(4)
F17A C92 F18A 107(3)
F18B C92 F16B 104(3)
F18B C92 F17B 103(3)
F16B C92 F17B 104(3)
F17A C92 F16A 105(3)
F18A C92 F16A 104(3)
F17A C92 C91 112(4)
F18A C92 C91 109(4)
F18B C92 C91 118(5)
F16B C92 C91 112(5)
F17B C92 C91 115(5)
F16A C92 C91 118(5)

loop_
_geom_bond_atom_site_label_1
_geom_bond_atom_site_label_2
_geom_bond_distance
Ag1A C19 2.23(4)
Ag1A C49 2.30(4)
Ag1A O3 2.53(2)
Ag1A C50 2.61(4)
Ag1A Ag11 2.998(5)
Ag1A Ag3A 3.091(5)
Ag1A Ag2A 3.199(7)
Ag1B C19 1.59(6)
Ag1B O8 2.45(4)
Ag1B C20 2.45(6)
Ag1B Ag11 2.75(3)
Ag1B Ag16 2.79(5)
Ag1B Ag3B 2.89(5)
Ag1B Ag2B 3.19(7)
Ag2A C49 2.14(4)
Ag2A C31 2.16(4)
Ag2A C32 2.53(4)
Ag2A Ag3A 2.915(5)
Ag2A Ag15 3.121(4)
Ag2A Ag19 3.332(6)
Ag2B C49 1.67(5)
Ag2B O3 2.31(4)
Ag2B C50 2.60(5)
Ag2B Ag3B 3.08(5)
Ag2B Ag15 3.21(3)
Ag3A C49 2.15(4)
Ag3A C55 2.23(3)
Ag3A C56 2.40(3)
Ag3A O3 2.57(2)
Ag3A Ag4A 3.263(5)
Ag3A Ag5A 3.28(3)
Ag3B O8 1.94(5)
Ag3B C55 2.44(5)
Ag3B C49 2.46(5)
Ag3B O3 2.53(4)
Ag3B C56 2.65(5)
Ag3B Ag4B 3.33(4)
Ag4A C55 2.17(4)
Ag4A C43 2.25(4)
Ag4A C44 2.47(4)
Ag4A O8 2.50(3)
Ag4B Ag5B 2.20(3)
Ag4B C55 2.27(4)
Ag4B O1 2.39(3)
Ag4B C43 2.43(5)
Ag4B C44 2.50(5)
Ag5A C61 2.26(5)
Ag5A C55 2.27(5)
Ag5A C62 2.36(5)
Ag5A O10 2.53(5)
Ag5A Ag18 3.05(3)
Ag5B C55 2.07(4)
Ag5B C61 2.29(4)
Ag5B C62 2.50(4)
Ag5B Ag6B 3.343(5)
Ag6A C61 1.65(6)
Ag6A Ag18 2.27(6)
Ag6A C38 2.70(6)
Ag6A Ag17 3.03(4)
Ag6B C61 2.10(4)
Ag6B C37 2.37(4)
Ag6B O1 2.54(2)
Ag6B C38 2.58(4)
Ag6B Ag18 2.821(6)
Ag6B Ag12 2.933(6)
Ag6B Ag17 3.072(5)
Ag7A C43 2.23(4)
Ag7A O13 2.35(3)
Ag7A C67 2.51(4)
Ag7A O1 2.60(3)
Ag7A C68 2.71(5)
Ag7A Ag9 2.871(5)
Ag7A Ag12 3.031(4)
Ag7A Ag10 3.194(5)
Ag7B O13 2.01(5)
Ag7B Ag12 2.06(4)
Ag7B C67 2.21(6)
Ag7B O1 2.38(4)
Ag7B O14 2.44(5)
Ag7B C91 2.51(6)
Ag7B C68 2.60(6)
Ag8 C67 2.15(4)
Ag8 C73 2.17(4)
Ag8 O12 2.48(3)
Ag8 Ag14 2.761(4)
Ag8 Ag12 2.826(4)
Ag8 Ag10 2.849(5)
Ag8 Ag13 3.132(4)
Ag9 C43 2.06(5)
Ag9 C1 2.11(5)
Ag9 O7 2.55(3)
Ag9 Ag10 2.853(5)
Ag9 Ag16 2.898(6)
Ag10 C1 2.24(5)
Ag10 C67 2.40(4)
Ag10 Ag16 3.136(6)
Ag11 C19 2.17(4)
Ag11 C7 2.20(4)
Ag11 O4 2.57(3)
Ag11 C8 2.66(4)
Ag11 Ag16 2.985(6)
Ag11 Ag13 3.210(4)
Ag12 C37 2.20(4)
Ag12 C67 2.25(4)
Ag12 O14 2.34(3)
Ag12 Ag14 2.857(4)
Ag13 C7 2.12(3)
Ag13 C73 2.19(4)
Ag13 C74 2.57(4)
Ag13 Ag14 3.121(4)
Ag13 Ag15 3.182(4)
Ag14 C73 2.16(4)
Ag14 C37 2.19(4)
Ag14 O5 2.43(3)
Ag14 Ag17 2.854(4)
Ag15 C31 2.17(4)
Ag15 C7 2.29(4)
Ag15 C8 2.52(4)
Ag15 Ag19 2.907(5)
Ag16 C1 2.15(5)
Ag16 C19 2.21(5)
Ag16 C20 2.58(4)
Ag17 C13 2.16(4)
Ag17 C37 2.45(4)
Ag17 O2 2.47(2)
Ag17 Ag18 2.892(5)
Ag17 Ag19 3.013(5)
Ag18 C13 2.24(5)
Ag18 C61 2.25(4)
Ag18 O9 2.31(3)
Ag18 Ag19 2.983(5)
Ag19 C31 2.16(4)
Ag19 C13 2.17(4)
Mo O4 1.69(2)
Mo O3 1.74(2)
Mo O1 1.79(2)
Mo O2 1.83(2)
F1 C85 1.37(2)
F2 C85 1.37(2)
F3 C85 1.37(2)
F4 C81 1.24(5)
F5 C81 1.33(6)
F6 C81 1.36(5)
F7 C90 1.25(7)
F8 C90 1.32(7)
F9 C90 1.33(7)
F10 C86 1.28(6)
F11 C86 1.31(6)
F12 C86 1.24(6)
F13 C27 1.47(3)
F14 C27 1.48(3)
F15 C27 1.44(3)
F16A C92 1.40(3)
F17A C92 1.36(3)
F18A C92 1.37(3)
F16B C92 1.38(3)
F17B C92 1.38(3)
F18B C92 1.37(3)
F19 C79 1.34(7)
F20 C79 1.28(7)
F21 C79 1.20(5)
O5 C84 1.24(5)
O6 C82 1.32(4)
O7 C26 1.34(6)
O8 C26 1.21(5)
O9 C80 1.32(5)
O10 C80 1.25(5)
O11 C87 1.22(5)
O12 C89 1.24(5)
O13 C91 1.32(6)
O14 C91 1.14(5)
C1 C2 1.24(6)
C2 C3 1.43(6)
C3 C5 1.48(8)
C3 C4 1.56(7)
C3 C6 1.56(7)
C4 H4A 0.9800
C4 H4B 0.9800
C4 H4C 0.9800
C5 H5A 0.9800
C5 H5B 0.9800
C5 H5C 0.9800
C6 H6A 0.9800
C6 H6B 0.9800
C6 H6C 0.9800
C7 C8 1.19(3)
C8 C9 1.52(5)
C9 C10 1.53(3)
C9 C12 1.53(3)
C9 C11 1.54(3)
C10 H10A 0.9800
C10 H10B 0.9800
C10 H10C 0.9800
C11 H11A 0.9800
C11 H11B 0.9800
C11 H11C 0.9800
C12 H12A 0.9800
C12 H12B 0.9800
C12 H12C 0.9800
C13 C14 1.12(6)
C14 C15 1.54(6)
C15 C16 1.46(8)
C15 C17 1.49(8)
C15 C18 1.50(7)
C16 H16A 0.9800
C16 H16B 0.9800
C16 H16C 0.9800
C17 H17A 0.9800
C17 H17B 0.9800
C17 H17C 0.9800
C18 H18A 0.9800
C18 H18B 0.9800
C18 H18C 0.9800
C19 C20 1.19(6)
C20 C21 1.43(6)
C21 C24 1.52(3)
C21 C23 1.53(3)
C21 C22 1.54(3)
C22 H22A 0.9800
C22 H22B 0.9800
C22 H22C 0.9800
C23 H23A 0.9800
C23 H23B 0.9800
C23 H23C 0.9800
C24 H24A 0.9800
C24 H24B 0.9800
C24 H24C 0.9800
C26 C27 1.45(6)
C31 C32 1.14(5)
C32 C33 1.52(5)
C33 C36 1.46(7)
C33 C35 1.49(8)
C33 C34 1.57(7)
C34 H34A 0.9800
C34 H34B 0.9800
C34 H34C 0.9800
C35 H35A 0.9800
C35 H35B 0.9800
C35 H35C 0.9800
C36 H36A 0.9800
C36 H36B 0.9800
C36 H36C 0.9800
C37 C38 1.28(5)
C38 C39 1.37(6)
C39 C42 1.52(3)
C39 C40 1.54(3)
C39 C41 1.54(3)
C40 H40A 0.9800
C40 H40B 0.9800
C40 H40C 0.9800
C41 H41A 0.9800
C41 H41B 0.9800
C41 H41C 0.9800
C42 H42A 0.9800
C42 H42B 0.9800
C42 H42C 0.9800
C43 C44 1.28(6)
C44 C45 1.39(6)
C45 C47 1.53(3)
C45 C46 1.53(3)
C45 C48 1.53(3)
C46 H46A 0.9800
C46 H46B 0.9800
C46 H46C 0.9800
C47 H47A 0.9800
C47 H47B 0.9800
C47 H47C 0.9800
C48 H48A 0.9800
C48 H48B 0.9800
C48 H48C 0.9800
C49 C50 1.25(5)
C50 C51 1.44(5)
C51 C54 1.43(8)
C51 C52 1.49(8)
C51 C53 1.61(9)
C52 H52A 0.9800
C52 H52B 0.9800
C52 H52C 0.9800
C53 H53A 0.9800
C53 H53B 0.9800
C53 H53C 0.9800
C54 H54A 0.9800
C54 H54B 0.9800
C54 H54C 0.9800
C55 C56 1.21(5)
C56 C57 1.55(5)
C57 C59 1.41(6)
C57 C60 1.52(8)
C57 C58 1.59(7)
C58 H58A 0.9800
C58 H58B 0.9800
C58 H58C 0.9800
C59 H59A 0.9800
C59 H59B 0.9800
C59 H59C 0.9800
C60 H60A 0.9800
C60 H60B 0.9800
C60 H60C 0.9800
C61 C62 1.19(5)
C62 C63 1.54(6)
C63 C66 1.51(3)
C63 C64 1.53(3)
C63 C65 1.53(3)
C64 H64A 0.9800
C64 H64B 0.9800
C64 H64C 0.9800
C65 H65A 0.9800
C65 H65B 0.9800
C65 H65C 0.9800
C66 H66A 0.9800
C66 H66B 0.9800
C66 H66C 0.9800
C67 C68 1.23(6)
C68 C69 1.64(6)
C69 C71 1.53(3)
C69 C70 1.53(3)
C69 C72 1.54(3)
C70 H70A 0.9800
C70 H70B 0.9800
C70 H70C 0.9800
C71 H71A 0.9800
C71 H71B 0.9800
C71 H71C 0.9800
C72 H72A 0.9800
C72 H72B 0.9800
C72 H72C 0.9800
C73 C74 1.28(5)
C74 C75 1.46(5)
C75 C78 1.50(8)
C75 C77 1.50(7)
C75 C76 1.63(8)
C76 H76A 0.9800
C76 H76B 0.9800
C76 H76C 0.9800
C77 H77A 0.9800
C77 H77B 0.9800
C77 H77C 0.9800
C78 H78A 0.9800
C78 H78B 0.9800
C78 H78C 0.9800
C79 C80 1.64(7)
C81 C82 1.53(6)
C82 C83 1.36(5)
C83 C84 1.45(5)
C83 H83 0.9500
C84 C85 1.36(6)
C86 C87 1.41(7)
C87 C88 1.45(6)
C88 C89 1.33(7)
C88 H88 0.9500
C89 C90 1.57(3)
C91 C92 1.49(6)
